data_4331786
loop_
_publ_author_name
'Jun-Liang Liu'
'Wei-Quan Lin'
'Yan-Cong Chen'
'Ji-Dong Leng'
'Fu-Sheng Guo'
'Ming-Liang Tong'

_publ_contact_author
;
Professor Ming-Liang Tong
School of Chemistry and Chemical Engineering
Sun Yat-Sen University
Guangzhou 510275
PR China
;
_publ_contact_author_email tongml@mail.sysu.edu.cn
_publ_contact_author_fax 81-20-8411-2245
_publ_contact_author_phone 86-20-8411-0966
_publ_section_title
;
 Symmetry-Related [LnIII6MnIII12] Clusters toward Single-Molecule Magnets
 and Cryogenic Magnetic Refrigerants
;
_journal_name_full 'Inorganic Chemistry'
_journal_page_first 457
_journal_page_last 463
_journal_paper_doi 10.1021/ic302349f
_journal_volume 52
_journal_year 2013
_chemical_formula_sum 'C122 H190 Gd6 Mn12 N8 O88'
_chemical_formula_weight 4779.60
_chemical_name_common 1-Gd
_chemical_name_systematic
; 
 ? 
;
_space_group_IT_number 70
_symmetry_cell_setting orthorhombic
_symmetry_space_group_name_Hall '-F 2uv 2vw'
_symmetry_space_group_name_H-M 'F d d d :2'
_atom_sites_solution_hydrogens geom
_atom_sites_solution_primary direct
_atom_sites_solution_secondary difmap
_audit_creation_method SHELXL-97
_cell_angle_alpha 90.00
_cell_angle_beta 90.00
_cell_angle_gamma 90.00
_cell_formula_units_Z 8
_cell_length_a 22.6535(17)
_cell_length_b 37.360(3)
_cell_length_c 46.159(3)
_cell_measurement_temperature 150(2)
_cell_volume 39066(5)
_computing_cell_refinement 'PROCESS-AUTO (Rigaku, 1998)'
_computing_data_collection 'PROCESS-AUTO (Rigaku, 1998)'
_computing_data_reduction 'PROCESS-AUTO (Rigaku, 1998)'
_computing_molecular_graphics 'Bruker SHELXTL'
_computing_publication_material 'Bruker SHELXTL'
_computing_structure_refinement 'SHELXL-97 (Sheldrick, 1997)'
_computing_structure_solution 'SHELXS-97 (Sheldrick, 1990)'
_diffrn_ambient_temperature 150(2)
_diffrn_measured_fraction_theta_full 0.970
_diffrn_measured_fraction_theta_max 0.970
_diffrn_measurement_device_type 'Rigaku R-AXIS SPIDE IP'
_diffrn_measurement_method 'phi and omega scans'
_diffrn_radiation_monochromator graphite
_diffrn_radiation_source 'rotation target'
_diffrn_radiation_type MoK\a
_diffrn_radiation_wavelength 0.71073
_diffrn_reflns_av_R_equivalents 0.0862
_diffrn_reflns_av_sigmaI/netI 0.1013
_diffrn_reflns_limit_h_max 27
_diffrn_reflns_limit_h_min -24
_diffrn_reflns_limit_k_max 44
_diffrn_reflns_limit_k_min -45
_diffrn_reflns_limit_l_max 38
_diffrn_reflns_limit_l_min -56
_diffrn_reflns_number 31137
_diffrn_reflns_theta_full 26.00
_diffrn_reflns_theta_max 26.00
_diffrn_reflns_theta_min 3.05
_exptl_absorpt_coefficient_mu 2.838
_exptl_absorpt_correction_T_max 0.8482
_exptl_absorpt_correction_T_min 0.6595
_exptl_absorpt_correction_type multi-scan
_exptl_crystal_colour black
_exptl_crystal_density_diffrn 1.625
_exptl_crystal_description block
_exptl_crystal_F_000 18928
_exptl_crystal_size_max 0.16
_exptl_crystal_size_mid 0.14
_exptl_crystal_size_min 0.06
_platon_squeeze_details
;
;
_refine_diff_density_max 1.273
_refine_diff_density_min -1.208
_refine_diff_density_rms 0.188
_refine_ls_extinction_coef 0.000011(7)
_refine_ls_extinction_expression Fc^*^=kFc[1+0.001xFc^2^\l^3^/sin(2\q)]^-1/4^
_refine_ls_extinction_method SHELXL
_refine_ls_goodness_of_fit_ref 1.033
_refine_ls_hydrogen_treatment constr
_refine_ls_matrix_type full
_refine_ls_number_parameters 490
_refine_ls_number_reflns 9330
_refine_ls_number_restraints 65
_refine_ls_restrained_S_all 1.040
_refine_ls_R_factor_all 0.1099
_refine_ls_R_factor_gt 0.0644
_refine_ls_shift/su_max 0.001
_refine_ls_shift/su_mean 0.000
_refine_ls_structure_factor_coef Fsqd
_refine_ls_weighting_details 'calc w=1/[\s^2^(Fo^2^)+(0.1072P)^2^+0.0000P] where P=(Fo^2^+2Fc^2^)/3'
_refine_ls_weighting_scheme calc
_refine_ls_wR_factor_gt 0.1684
_refine_ls_wR_factor_ref 0.1980
_reflns_number_gt 5690
_reflns_number_total 9330
_reflns_threshold_expression >2sigma(I)
_cod_data_source_file ic302349f_si_001_2.cif
_cod_data_source_block 1-Gd
_cod_original_sg_symbol_H-M 'F d d d'
_cod_database_code 4331786

loop_
_symmetry_equiv_pos_as_xyz
'x, y, z'
'-x+3/4, -y+3/4, z'
'-x+3/4, y, -z+3/4'
'x, -y+3/4, -z+3/4'
'x, y+1/2, z+1/2'
'-x+3/4, -y+5/4, z+1/2'
'-x+3/4, y+1/2, -z+5/4'
'x, -y+5/4, -z+5/4'
'x+1/2, y, z+1/2'
'-x+5/4, -y+3/4, z+1/2'
'-x+5/4, y, -z+5/4'
'x+1/2, -y+3/4, -z+5/4'
'x+1/2, y+1/2, z'
'-x+5/4, -y+5/4, z'
'-x+5/4, y+1/2, -z+3/4'
'x+1/2, -y+5/4, -z+3/4'
'-x, -y, -z'
'x-3/4, y-3/4, -z'
'x-3/4, -y, z-3/4'
'-x, y-3/4, z-3/4'
'-x, -y+1/2, -z+1/2'
'x-3/4, y-1/4, -z+1/2'
'x-3/4, -y+1/2, z-1/4'
'-x, y-1/4, z-1/4'
'-x+1/2, -y, -z+1/2'
'x-1/4, y-3/4, -z+1/2'
'x-1/4, -y, z-1/4'
'-x+1/2, y-3/4, z-1/4'
'-x+1/2, -y+1/2, -z'
'x-1/4, y-1/4, -z'
'x-1/4, -y+1/2, z-3/4'
'-x+1/2, y-1/4, z-3/4'

loop_
_atom_site_label
_atom_site_type_symbol
_atom_site_fract_x
_atom_site_fract_y
_atom_site_fract_z
_atom_site_U_iso_or_equiv
_atom_site_adp_type
_atom_site_occupancy
_atom_site_symmetry_multiplicity
_atom_site_calc_flag
_atom_site_refinement_flags
_atom_site_disorder_assembly
_atom_site_disorder_group
Gd1 Gd 1.14091(2) 0.527793(11) 0.076030(11) 0.03917(19) Uani 1 1 d . . .
Gd2 Gd 1.1250 0.6250 0.058981(15) 0.0366(2) Uani 1 2 d S . .
Mn1 Mn 1.06013(7) 0.58478(3) 0.12285(3) 0.0364(4) Uani 1 1 d . . .
Mn2 Mn 0.99559(7) 0.55876(3) 0.06727(3) 0.0390(4) Uani 1 1 d . . .
Mn3 Mn 1.19344(7) 0.55625(4) 0.00916(3) 0.0438(4) Uani 1 1 d . . .
N1 N 0.9306(3) 0.52627(18) 0.05551(17) 0.0368(18) Uani 1 1 d . . .
N2 N 1.2708(4) 0.5458(2) -0.0095(2) 0.056(2) Uani 1 1 d . . .
O1 O 1.0631(3) 0.58308(15) 0.08222(13) 0.0346(14) Uani 1 1 d . . .
O2 O 1.1250 0.5511(2) 0.1250 0.038(2) Uani 1 2 d S . .
O3 O 1.1250 0.6250 0.1250 0.055(4) Uani 1 4 d S . .
O4 O 1.1277(3) 0.56703(16) 0.03346(14) 0.0409(16) Uani 1 1 d . . .
H4O H 1.0954 0.5627 0.0248 0.049 Uiso 1 1 d R . .
O5 O 1.1896(3) 0.58402(15) 0.08487(13) 0.0379(15) Uani 1 1 d . . .
H5O H 1.2242 0.5842 0.0778 0.045 Uiso 1 1 d R . .
O6 O 1.0052(4) 0.6250 0.1250 0.036(2) Uani 1 2 d S . .
H6O H 0.9677 0.6250 0.1250 0.043 Uiso 1 2 d SR . .
O7 O 0.9400(3) 0.59653(16) 0.07280(15) 0.0449(16) Uani 1 1 d . . .
O8 O 1.0431(3) 0.51751(15) 0.06099(14) 0.0422(16) Uani 1 1 d . . .
O10 O 1.1612(4) 0.57290(17) -0.02626(15) 0.0542(19) Uani 1 1 d . . .
O11 O 1.2315(3) 0.54126(16) 0.04306(15) 0.0462(17) Uani 1 1 d . . .
O12 O 1.0463(5) 0.5955(3) -0.0888(3) 0.104(3) Uani 1 1 d U . .
O13 O 0.9917(3) 0.54577(17) 0.11712(16) 0.0507(18) Uani 1 1 d . . .
O14 O 1.0209(3) 0.50803(15) 0.15169(15) 0.0477(17) Uani 1 1 d . . .
O15 O 1.0081(3) 0.57534(16) 0.02149(15) 0.0469(17) Uani 1 1 d . . .
O16 O 1.0413(3) 0.63081(15) 0.02403(15) 0.0423(16) Uani 1 1 d . . .
O17 O 1.1530(3) 0.47967(15) 0.04306(14) 0.0438(17) Uani 1 1 d . . .
O18 O 1.1663(3) 0.50160(17) -0.00130(16) 0.0512(18) Uani 1 1 d . . .
O19 O 1.1118(4) 0.47659(17) 0.10153(15) 0.0542(19) Uani 1 1 d U . .
C1 C 0.8840(5) 0.5947(3) 0.0768(2) 0.043(2) Uani 1 1 d . A .
C2 C 0.8496(5) 0.5607(3) 0.0735(2) 0.051(3) Uani 1 1 d . . .
C3 C 0.7878(5) 0.5610(3) 0.0791(3) 0.064(3) Uani 1 1 d . . .
H3 H 0.7660 0.5394 0.0769 0.077 Uiso 1 1 calc R . .
C4 C 0.7592(5) 0.5911(4) 0.0876(3) 0.082(4) Uani 1 1 d U . .
C5 C 0.7892(5) 0.6228(3) 0.0906(3) 0.069(4) Uani 1 1 d . A .
H5 H 0.7682 0.6436 0.0964 0.083 Uiso 1 1 calc R . .
C6 C 0.8505(5) 0.6252(3) 0.0852(3) 0.055(3) Uani 1 1 d . . .
C7 C 0.8769(5) 0.5301(3) 0.0611(2) 0.046(3) Uani 1 1 d . . .
H7 H 0.8518 0.5106 0.0565 0.056 Uiso 1 1 calc R . .
C8 C 0.6928(7) 0.5892(5) 0.0956(4) 0.112(5) Uani 1 1 d U . .
H8A H 0.6825 0.5647 0.1010 0.168 Uiso 1 1 calc R . .
H8B H 0.6690 0.5967 0.0789 0.168 Uiso 1 1 calc R . .
H8C H 0.6850 0.6052 0.1120 0.168 Uiso 1 1 calc R . .
C9 C 0.8787(5) 0.6601(3) 0.0874(3) 0.056(3) Uani 0.50 1 d PD A 1
H9 H 0.8532 0.6792 0.0927 0.068 Uiso 0.50 1 calc PR A 1
O9 O 0.9301(6) 0.6685(4) 0.0834(3) 0.057(4) Uani 0.50 1 d PD A 1
C9' C 0.8787(5) 0.6601(3) 0.0874(3) 0.056(3) Uani 0.50 1 d P A 2
H9' H 0.9206 0.6597 0.0869 0.068 Uiso 0.50 1 calc PR A 2
O9' O 0.8578(8) 0.6889(4) 0.0897(4) 0.077(6) Uani 0.50 1 d P A 2
C10 C 0.9544(5) 0.4949(3) 0.0400(2) 0.050(3) Uani 1 1 d . . .
H10A H 0.9615 0.5008 0.0194 0.060 Uiso 1 1 calc R . .
H10B H 0.9263 0.4747 0.0410 0.060 Uiso 1 1 calc R . .
C11 C 1.0117(5) 0.4853(2) 0.0548(2) 0.046(2) Uani 1 1 d . . .
H11A H 1.0036 0.4721 0.0729 0.055 Uiso 1 1 calc R . .
H11B H 1.0357 0.4698 0.0420 0.055 Uiso 1 1 calc R . .
C12 C 1.1781(6) 0.5653(3) -0.0525(2) 0.059(3) Uani 1 1 d . . .
C13 C 1.2358(6) 0.5496(3) -0.0589(3) 0.066(3) Uani 1 1 d . . .
C14 C 1.2501(7) 0.5421(4) -0.0884(3) 0.087(4) Uani 1 1 d U . .
H14 H 1.2871 0.5317 -0.0930 0.104 Uiso 1 1 calc R . .
C15 C 1.2107(9) 0.5499(5) -0.1104(4) 0.108(5) Uani 1 1 d U . .
C16 C 1.1563(8) 0.5674(4) -0.1050(4) 0.092(5) Uani 1 1 d U . .
H16 H 1.1314 0.5745 -0.1205 0.110 Uiso 1 1 calc R . .
C17 C 1.1400(6) 0.5741(3) -0.0762(3) 0.061(3) Uani 1 1 d U . .
C18 C 1.2773(6) 0.5408(3) -0.0374(3) 0.070(4) Uani 1 1 d . . .
H18 H 1.3133 0.5302 -0.0437 0.084 Uiso 1 1 calc R . .
C19 C 1.2320(10) 0.5409(6) -0.1417(5) 0.143(7) Uani 1 1 d U . .
H19A H 1.2746 0.5362 -0.1414 0.215 Uiso 1 1 calc R . .
H19B H 1.2237 0.5611 -0.1545 0.215 Uiso 1 1 calc R . .
H19C H 1.2112 0.5196 -0.1487 0.215 Uiso 1 1 calc R . .
C20 C 1.0849(7) 0.5900(3) -0.0707(3) 0.069(3) Uani 1 1 d U . .
H20 H 1.0769 0.5970 -0.0513 0.083 Uiso 1 1 calc R . .
C21 C 1.3153(5) 0.5381(3) 0.0116(3) 0.060(3) Uani 1 1 d . . .
H21A H 1.3351 0.5604 0.0180 0.072 Uiso 1 1 calc R . .
H21B H 1.3454 0.5217 0.0035 0.072 Uiso 1 1 calc R . .
C22 C 1.2828(5) 0.5203(3) 0.0370(2) 0.055(3) Uani 1 1 d . . .
H22A H 1.2714 0.4956 0.0318 0.065 Uiso 1 1 calc R . .
H22B H 1.3088 0.5193 0.0542 0.065 Uiso 1 1 calc R . .
C23 C 0.9839(5) 0.5180(2) 0.1331(2) 0.041(2) Uani 1 1 d . . .
C24 C 0.9286(5) 0.4963(3) 0.1285(2) 0.061(3) Uani 1 1 d . . .
H24A H 0.9188 0.4834 0.1464 0.092 Uiso 1 1 calc R . .
H24B H 0.9350 0.4791 0.1128 0.092 Uiso 1 1 calc R . .
H24C H 0.8960 0.5124 0.1234 0.092 Uiso 1 1 calc R . .
C25 C 1.0099(5) 0.6072(2) 0.0127(2) 0.041(2) Uani 1 1 d . . .
C26 C 0.9720(5) 0.6163(3) -0.0124(3) 0.060(3) Uani 1 1 d . . .
H26A H 0.9350 0.6268 -0.0055 0.090 Uiso 1 1 calc R . .
H26B H 0.9635 0.5946 -0.0235 0.090 Uiso 1 1 calc R . .
H26C H 0.9926 0.6336 -0.0248 0.090 Uiso 1 1 calc R . .
C27 C 1.1633(5) 0.4759(3) 0.0165(2) 0.048(3) Uani 1 1 d . . .
C28 C 1.1692(7) 0.4392(3) 0.0040(3) 0.072(4) Uani 1 1 d . . .
H28A H 1.1956 0.4400 -0.0129 0.107 Uiso 1 1 calc R . .
H28B H 1.1303 0.4305 -0.0021 0.107 Uiso 1 1 calc R . .
H28C H 1.1856 0.4230 0.0186 0.107 Uiso 1 1 calc R . .
C29 C 1.1250 0.4614(7) 0.1250 0.148(8) Uani 1 2 d SDU . .
C30 C 1.1250 0.4213(7) 0.1250 0.148(8) Uani 1 2 d SDU . .
H30A H 1.1359 0.4126 0.1443 0.222 Uiso 0.50 1 calc PR . .
H30B H 1.1536 0.4126 0.1107 0.222 Uiso 0.50 1 calc PR . .
H30C H 1.0855 0.4126 0.1200 0.222 Uiso 0.50 1 calc PR . .

loop_
_atom_site_aniso_label
_atom_site_aniso_U_11
_atom_site_aniso_U_22
_atom_site_aniso_U_33
_atom_site_aniso_U_23
_atom_site_aniso_U_13
_atom_site_aniso_U_12
Gd1 0.0443(3) 0.0364(3) 0.0368(3) -0.00268(18) -0.0007(2) -0.00120(19)
Gd2 0.0382(4) 0.0351(4) 0.0364(4) 0.000 0.000 -0.0017(3)
Mn1 0.0384(9) 0.0385(7) 0.0322(8) 0.0000(5) 0.0002(6) 0.0000(6)
Mn2 0.0381(9) 0.0388(7) 0.0401(9) -0.0014(6) -0.0033(7) -0.0032(6)
Mn3 0.0494(10) 0.0450(8) 0.0370(9) -0.0036(6) 0.0041(7) -0.0016(7)
N1 0.034(5) 0.041(4) 0.036(5) 0.000(3) 0.007(4) -0.001(3)
N2 0.048(6) 0.047(5) 0.074(7) -0.012(4) 0.010(5) 0.001(4)
O1 0.027(4) 0.044(3) 0.033(4) -0.001(2) -0.002(3) -0.008(3)
O2 0.037(5) 0.029(4) 0.049(6) 0.000 0.003(4) 0.000
O3 0.057(10) 0.044(7) 0.064(11) 0.000 0.000 0.000
O4 0.042(4) 0.045(3) 0.035(4) -0.009(3) 0.004(3) -0.004(3)
O5 0.031(4) 0.048(3) 0.034(4) -0.001(3) -0.001(3) 0.000(3)
O6 0.029(5) 0.037(4) 0.042(5) 0.002(4) 0.000 0.000
O7 0.029(4) 0.050(4) 0.055(5) -0.003(3) 0.005(3) -0.007(3)
O8 0.050(4) 0.034(3) 0.042(4) -0.004(3) -0.001(3) 0.000(3)
O10 0.070(5) 0.054(4) 0.038(4) -0.005(3) -0.004(4) -0.012(4)
O11 0.041(4) 0.045(4) 0.052(5) -0.006(3) -0.004(3) 0.009(3)
O12 0.106(7) 0.110(6) 0.095(7) 0.016(5) -0.033(6) -0.032(5)
O13 0.056(5) 0.045(4) 0.052(5) 0.004(3) 0.000(4) -0.008(3)
O14 0.055(5) 0.040(3) 0.048(4) 0.000(3) -0.015(4) -0.001(3)
O15 0.053(5) 0.043(4) 0.045(4) 0.003(3) -0.002(4) -0.005(3)
O16 0.041(4) 0.047(4) 0.038(4) 0.003(3) 0.003(3) -0.002(3)
O17 0.059(5) 0.035(3) 0.038(4) -0.006(3) 0.003(3) -0.007(3)
O18 0.058(5) 0.047(4) 0.049(5) -0.009(3) -0.004(4) -0.003(3)
O19 0.079(6) 0.048(4) 0.036(4) -0.002(3) 0.005(4) -0.004(3)
C1 0.047(7) 0.056(6) 0.026(5) -0.002(4) -0.005(5) -0.002(5)
C2 0.045(7) 0.060(6) 0.048(7) -0.005(5) 0.005(5) -0.005(5)
C3 0.048(8) 0.072(8) 0.072(9) -0.024(6) 0.008(6) -0.017(6)
C4 0.029(7) 0.115(11) 0.101(12) -0.038(9) 0.011(7) -0.004(7)
C5 0.044(7) 0.068(7) 0.095(11) -0.030(7) -0.009(7) 0.002(6)
C6 0.039(7) 0.071(7) 0.054(7) -0.016(5) -0.014(5) 0.013(5)
C7 0.047(7) 0.059(6) 0.034(6) -0.010(4) 0.004(5) -0.017(5)
C8 0.079(8) 0.123(9) 0.133(10) -0.036(8) 0.018(7) -0.008(7)
C9 0.068(9) 0.046(6) 0.056(7) -0.006(5) 0.000(6) 0.009(5)
O9 0.054(11) 0.067(9) 0.051(10) 0.012(7) -0.008(8) 0.004(8)
C9' 0.068(9) 0.046(6) 0.056(7) -0.006(5) 0.000(6) 0.009(5)
O9' 0.099(15) 0.039(8) 0.094(14) -0.019(8) -0.013(11) 0.027(8)
C10 0.055(7) 0.047(5) 0.047(6) -0.005(4) -0.007(5) -0.009(5)
C11 0.049(7) 0.032(5) 0.056(7) 0.003(4) 0.007(5) -0.003(4)
C12 0.075(9) 0.071(7) 0.032(6) -0.009(5) 0.009(6) -0.028(6)
C13 0.077(10) 0.089(8) 0.032(7) -0.004(5) 0.000(6) -0.028(7)
C14 0.083(8) 0.100(7) 0.078(8) -0.019(6) 0.014(7) -0.023(6)
C15 0.111(9) 0.117(8) 0.094(9) -0.011(7) 0.009(8) -0.039(7)
C16 0.091(8) 0.094(7) 0.091(8) 0.005(7) 0.001(7) -0.022(7)
C17 0.072(7) 0.068(6) 0.042(6) -0.004(5) -0.002(5) -0.028(5)
C18 0.070(9) 0.070(7) 0.071(9) -0.029(6) 0.032(8) -0.017(6)
C19 0.137(11) 0.165(10) 0.128(10) -0.025(8) 0.001(8) -0.022(8)
C20 0.078(7) 0.065(6) 0.065(7) 0.015(5) -0.021(6) -0.015(5)
C21 0.050(8) 0.070(7) 0.060(8) -0.010(6) 0.014(6) -0.001(5)
C22 0.049(7) 0.084(7) 0.030(6) -0.007(5) 0.001(5) 0.001(6)
C23 0.053(7) 0.031(5) 0.037(6) -0.001(4) -0.008(5) -0.007(4)
C24 0.054(8) 0.088(8) 0.042(7) 0.006(5) -0.010(6) -0.024(6)
C25 0.051(6) 0.023(4) 0.048(6) -0.001(4) -0.004(5) -0.008(4)
C26 0.054(7) 0.069(7) 0.057(8) 0.007(5) -0.034(6) -0.011(5)
C27 0.055(7) 0.042(5) 0.047(7) -0.006(4) -0.004(6) -0.004(5)
C28 0.103(11) 0.065(7) 0.047(7) -0.014(5) -0.002(7) 0.018(7)
C29 0.163(10) 0.135(9) 0.147(9) 0.000 -0.013(7) 0.000
C30 0.163(10) 0.135(9) 0.147(9) 0.000 -0.013(7) 0.000

loop_
_atom_type_symbol
_atom_type_description
_atom_type_scat_dispersion_real
_atom_type_scat_dispersion_imag
_atom_type_scat_source
C C 0.0033 0.0016 'International Tables Vol C Tables 4.2.6.8 and 6.1.1.4'
H H 0.0000 0.0000 'International Tables Vol C Tables 4.2.6.8 and 6.1.1.4'
N N 0.0061 0.0033 'International Tables Vol C Tables 4.2.6.8 and 6.1.1.4'
O O 0.0106 0.0060 'International Tables Vol C Tables 4.2.6.8 and 6.1.1.4'
Mn Mn 0.3368 0.7283 'International Tables Vol C Tables 4.2.6.8 and 6.1.1.4'
Gd Gd -0.1653 3.9035 'International Tables Vol C Tables 4.2.6.8 and 6.1.1.4'

loop_
_geom_angle_atom_site_label_1
_geom_angle_atom_site_label_2
_geom_angle_atom_site_label_3
_geom_angle
_geom_angle_site_symmetry_1
_geom_angle_site_symmetry_3
O19 Gd1 O8 75.5(2) . .
O19 Gd1 O14 76.4(3) . 11_654
O8 Gd1 O14 150.8(2) . 11_654
O19 Gd1 O17 74.7(2) . .
O8 Gd1 O17 78.2(2) . .
O14 Gd1 O17 86.9(2) 11_654 .
O19 Gd1 O5 139.2(2) . .
O8 Gd1 O5 128.6(2) . .
O14 Gd1 O5 79.1(2) 11_654 .
O17 Gd1 O5 135.9(2) . .
O19 Gd1 O2 77.6(2) . .
O8 Gd1 O2 101.06(16) . .
O14 Gd1 O2 80.45(19) 11_654 .
O17 Gd1 O2 151.5(2) . .
O5 Gd1 O2 66.5(2) . .
O19 Gd1 O4 148.3(2) . .
O8 Gd1 O4 75.4(2) . .
O14 Gd1 O4 129.3(2) 11_654 .
O17 Gd1 O4 87.3(2) . .
O5 Gd1 O4 70.9(2) . .
O2 Gd1 O4 120.4(2) . .
O19 Gd1 O11 132.4(2) . .
O8 Gd1 O11 126.9(2) . .
O14 Gd1 O11 69.4(2) 11_654 .
O17 Gd1 O11 71.4(2) . .
O5 Gd1 O11 64.5(2) . .
O2 Gd1 O11 125.92(17) . .
O4 Gd1 O11 61.1(2) . .
O19 Gd1 O1 112.6(2) . .
O8 Gd1 O1 63.05(18) . .
O14 Gd1 O1 137.4(2) 11_654 .
O17 Gd1 O1 135.7(2) . .
O5 Gd1 O1 67.51(19) . .
O2 Gd1 O1 62.57(17) . .
O4 Gd1 O1 63.63(19) . .
O11 Gd1 O1 115.06(18) . .
O19 Gd1 Mn1 104.91(18) . 11_654
O8 Gd1 Mn1 128.33(15) . 11_654
O14 Gd1 Mn1 67.31(16) 11_654 11_654
O17 Gd1 Mn1 153.06(18) . 11_654
O5 Gd1 Mn1 34.74(15) . 11_654
O2 Gd1 Mn1 34.57(11) . 11_654
O4 Gd1 Mn1 102.85(14) . 11_654
O11 Gd1 Mn1 91.59(15) . 11_654
O1 Gd1 Mn1 70.17(13) . 11_654
O19 Gd1 Mn3 142.49(17) . .
O8 Gd1 Mn3 96.34(16) . .
O14 Gd1 Mn3 101.08(18) 11_654 .
O17 Gd1 Mn3 67.82(15) . .
O5 Gd1 Mn3 74.14(15) . .
O2 Gd1 Mn3 139.59(16) . .
O4 Gd1 Mn3 32.14(15) . .
O11 Gd1 Mn3 31.98(15) . .
O1 Gd1 Mn3 94.73(13) . .
Mn1 Gd1 Mn3 108.44(4) 11_654 .
O19 Gd1 Mn2 93.6(2) . .
O8 Gd1 Mn2 30.40(14) . .
O14 Gd1 Mn2 160.83(18) 11_654 .
O17 Gd1 Mn2 106.48(18) . .
O5 Gd1 Mn2 99.29(15) . .
O2 Gd1 Mn2 81.45(6) . .
O4 Gd1 Mn2 66.37(15) . .
O11 Gd1 Mn2 127.42(15) . .
O1 Gd1 Mn2 32.65(12) . .
Mn1 Gd1 Mn2 100.44(4) 11_654 .
Mn3 Gd1 Mn2 96.77(4) . .
O1 Gd2 O1 125.9(3) . 14_655
O1 Gd2 O5 80.6(2) . 14_655
O1 Gd2 O5 73.5(2) 14_655 14_655
O1 Gd2 O5 73.5(2) . .
O1 Gd2 O5 80.6(2) 14_655 .
O5 Gd2 O5 121.1(3) 14_655 .
O1 Gd2 O4 69.4(2) . .
O1 Gd2 O4 141.8(2) 14_655 .
O5 Gd2 O4 143.4(2) 14_655 .
O5 Gd2 O4 70.6(2) . .
O1 Gd2 O4 141.8(2) . 14_655
O1 Gd2 O4 69.4(2) 14_655 14_655
O5 Gd2 O4 70.6(2) 14_655 14_655
O5 Gd2 O4 143.4(2) . 14_655
O4 Gd2 O4 122.9(3) . 14_655
O1 Gd2 O16 84.3(2) . .
O1 Gd2 O16 133.4(2) 14_655 .
O5 Gd2 O16 78.8(2) 14_655 .
O5 Gd2 O16 145.94(19) . .
O4 Gd2 O16 77.7(2) . .
O4 Gd2 O16 66.2(2) 14_655 .
O1 Gd2 O16 133.4(2) . 14_655
O1 Gd2 O16 84.3(2) 14_655 14_655
O5 Gd2 O16 145.94(19) 14_655 14_655
O5 Gd2 O16 78.8(2) . 14_655
O4 Gd2 O16 66.2(2) . 14_655
O4 Gd2 O16 77.7(2) 14_655 14_655
O16 Gd2 O16 99.6(3) . 14_655
O1 Gd2 Mn1 27.53(14) . .
O1 Gd2 Mn1 98.42(15) 14_655 .
O5 Gd2 Mn1 67.48(14) 14_655 .
O5 Gd2 Mn1 65.33(15) . .
O4 Gd2 Mn1 91.97(15) . .
O4 Gd2 Mn1 138.03(16) 14_655 .
O16 Gd2 Mn1 104.69(15) . .
O16 Gd2 Mn1 142.90(14) 14_655 .
O1 Gd2 Mn1 98.42(15) . 14_655
O1 Gd2 Mn1 27.53(14) 14_655 14_655
O5 Gd2 Mn1 65.34(15) 14_655 14_655
O5 Gd2 Mn1 67.48(14) . 14_655
O4 Gd2 Mn1 138.03(16) . 14_655
O4 Gd2 Mn1 91.97(15) 14_655 14_655
O16 Gd2 Mn1 142.89(14) . 14_655
O16 Gd2 Mn1 104.69(15) 14_655 14_655
Mn1 Gd2 Mn1 70.98(5) . 14_655
O1 Gd2 Gd1 46.83(15) . .
O1 Gd2 Gd1 119.51(15) 14_655 .
O5 Gd2 Gd1 124.54(14) 14_655 .
O5 Gd2 Gd1 39.27(14) . .
O4 Gd2 Gd1 40.89(15) . .
O4 Gd2 Gd1 163.20(15) 14_655 .
O16 Gd2 Gd1 107.09(13) . .
O16 Gd2 Gd1 88.76(13) 14_655 .
Mn1 Gd2 Gd1 57.57(2) . .
Mn1 Gd2 Gd1 101.13(3) 14_655 .
O1 Gd2 Gd1 119.51(15) . 14_655
O1 Gd2 Gd1 46.83(15) 14_655 14_655
O5 Gd2 Gd1 39.27(14) 14_655 14_655
O5 Gd2 Gd1 124.54(14) . 14_655
O4 Gd2 Gd1 163.20(15) . 14_655
O4 Gd2 Gd1 40.89(15) 14_655 14_655
O16 Gd2 Gd1 88.75(13) . 14_655
O16 Gd2 Gd1 107.08(13) 14_655 14_655
Mn1 Gd2 Gd1 101.13(3) . 14_655
Mn1 Gd2 Gd1 57.58(2) 14_655 14_655
Gd1 Gd2 Gd1 155.67(3) . 14_655
O1 Mn1 O2 90.10(19) . .
O1 Mn1 O5 176.4(3) . 11_654
O2 Mn1 O5 86.37(18) . 11_654
O1 Mn1 O6 95.74(19) . .
O2 Mn1 O6 168.6(2) . .
O5 Mn1 O6 87.84(18) 11_654 .
O1 Mn1 O3 92.63(18) . .
O2 Mn1 O3 86.07(18) . .
O5 Mn1 O3 87.74(18) 11_654 .
O6 Mn1 O3 83.9(2) . .
O1 Mn1 O13 83.1(3) . .
O2 Mn1 O13 96.5(3) . .
O5 Mn1 O13 96.7(3) 11_654 .
O6 Mn1 O13 93.9(3) . .
O3 Mn1 O13 175.0(2) . .
O1 Mn1 Mn1 91.78(19) . 11_654
O2 Mn1 Mn1 40.50(18) . 11_654
O5 Mn1 Mn1 85.9(2) 11_654 11_654
O6 Mn1 Mn1 129.2(2) . 11_654
O3 Mn1 Mn1 45.57(4) . 11_654
O13 Mn1 Mn1 136.88(19) . 11_654
O1 Mn1 Mn1 95.71(18) . 8_554
O2 Mn1 Mn1 130.14(18) . 8_554
O5 Mn1 Mn1 87.04(18) 11_654 8_554
O6 Mn1 Mn1 39.6(2) . 8_554
O3 Mn1 Mn1 44.30(4) . 8_554
O13 Mn1 Mn1 133.33(19) . 8_554
Mn1 Mn1 Mn1 89.742(7) 11_654 8_554
O1 Mn1 Mn2 35.15(18) . .
O2 Mn1 Mn2 101.31(12) . .
O5 Mn1 Mn2 145.31(19) 11_654 .
O6 Mn1 Mn2 89.02(13) . .
O3 Mn1 Mn2 126.21(6) . .
O13 Mn1 Mn2 49.1(2) . .
Mn1 Mn1 Mn2 121.66(7) 11_654 .
Mn1 Mn1 Mn2 111.50(6) 8_554 .
O1 Mn1 Gd1 131.83(19) . 11_654
O2 Mn1 Gd1 45.84(7) . 11_654
O5 Mn1 Gd1 44.67(17) 11_654 11_654
O6 Mn1 Gd1 131.35(7) . 11_654
O3 Mn1 Gd1 100.86(5) . 11_654
O13 Mn1 Gd1 83.97(19) . 11_654
Mn1 Mn1 Gd1 67.91(4) 11_654 11_654
Mn1 Mn1 Gd1 125.79(7) 8_554 11_654
Mn2 Mn1 Gd1 122.39(5) . 11_654
O1 Mn1 Gd1 49.59(19) . .
O2 Mn1 Gd1 41.34(5) . .
O5 Mn1 Gd1 126.83(18) 11_654 .
O6 Mn1 Gd1 145.32(6) . .
O3 Mn1 Gd1 95.58(5) . .
O13 Mn1 Gd1 83.7(2) . .
Mn1 Mn1 Gd1 61.69(4) 11_654 .
Mn1 Mn1 Gd1 129.78(5) 8_554 .
Mn2 Mn1 Gd1 63.36(4) . .
Gd1 Mn1 Gd1 82.96(3) 11_654 .
O1 Mn1 Gd2 35.51(17) . .
O2 Mn1 Gd2 90.19(11) . .
O5 Mn1 Gd2 144.96(18) 11_654 .
O6 Mn1 Gd2 88.90(12) . .
O3 Mn1 Gd2 57.22(3) . .
O13 Mn1 Gd2 118.4(2) . .
Mn1 Mn1 Gd2 69.51(5) 11_654 .
Mn1 Mn1 Gd2 68.87(5) 8_554 .
Mn2 Mn1 Gd2 69.44(4) . .
Gd1 Mn1 Gd2 134.39(5) 11_654 .
Gd1 Mn1 Gd2 62.81(3) . .
O8 Mn2 O7 173.2(3) . .
O8 Mn2 O1 89.3(3) . .
O7 Mn2 O1 97.4(3) . .
O8 Mn2 N1 83.3(3) . .
O7 Mn2 N1 90.0(3) . .
O1 Mn2 N1 170.1(3) . .
O8 Mn2 O15 90.5(3) . .
O7 Mn2 O15 90.3(3) . .
O1 Mn2 O15 96.3(3) . .
N1 Mn2 O15 90.3(3) . .
O8 Mn2 O13 90.2(3) . .
O7 Mn2 O13 89.8(3) . .
O1 Mn2 O13 77.0(3) . .
N1 Mn2 O13 96.5(3) . .
O15 Mn2 O13 173.2(2) . .
O8 Mn2 Mn1 96.5(2) . .
O7 Mn2 Mn1 88.2(2) . .
O1 Mn2 Mn1 34.49(19) . .
N1 Mn2 Mn1 140.0(2) . .
O15 Mn2 Mn1 129.65(18) . .
O13 Mn2 Mn1 43.56(17) . .
O8 Mn2 Gd1 38.8(2) . .
O7 Mn2 Gd1 147.8(2) . .
O1 Mn2 Gd1 50.50(18) . .
N1 Mn2 Gd1 121.7(2) . .
O15 Mn2 Gd1 94.70(19) . .
O13 Mn2 Gd1 81.66(18) . .
Mn1 Mn2 Gd1 64.35(4) . .
O11 Mn3 O10 175.1(3) . .
O11 Mn3 O4 86.1(3) . .
O10 Mn3 O4 97.9(3) . .
O11 Mn3 N2 84.2(4) . .
O10 Mn3 N2 91.7(4) . .
O4 Mn3 N2 169.4(4) . .
O11 Mn3 O18 92.0(3) . .
O10 Mn3 O18 90.4(3) . .
O4 Mn3 O18 96.1(3) . .
N2 Mn3 O18 88.3(3) . .
O11 Mn3 O16 89.3(2) . 14_655
O10 Mn3 O16 88.9(3) . 14_655
O4 Mn3 O16 75.3(2) . 14_655
N2 Mn3 O16 100.5(3) . 14_655
O18 Mn3 O16 171.2(3) . 14_655
O11 Mn3 Gd1 47.5(2) . .
O10 Mn3 Gd1 137.3(3) . .
O4 Mn3 Gd1 43.5(2) . .
N2 Mn3 Gd1 128.8(3) . .
O18 Mn3 Gd1 79.3(2) . .
O16 Mn3 Gd1 95.30(16) 14_655 .
C7 N1 C10 123.1(8) . .
C7 N1 Mn2 126.5(7) . .
C10 N1 Mn2 110.3(6) . .
C18 N2 C21 124.1(10) . .
C18 N2 Mn3 123.6(9) . .
C21 N2 Mn3 111.3(8) . .
Mn1 O1 Mn2 110.4(3) . .
Mn1 O1 Gd2 117.0(3) . .
Mn2 O1 Gd2 128.9(3) . .
Mn1 O1 Gd1 98.8(2) . .
Mn2 O1 Gd1 96.8(2) . .
Gd2 O1 Gd1 94.1(2) . .
Mn1 O2 Mn1 99.0(4) . 11_654
Mn1 O2 Gd1 99.60(7) . 11_654
Mn1 O2 Gd1 107.18(8) 11_654 11_654
Mn1 O2 Gd1 107.17(8) . .
Mn1 O2 Gd1 99.59(7) 11_654 .
Gd1 O2 Gd1 138.3(3) 11_654 .
Mn1 O3 Mn1 88.86(8) 11_654 .
Mn1 O3 Mn1 174.60(8) 11_654 8_554
Mn1 O3 Mn1 91.41(8) . 8_554
Mn1 O3 Mn1 91.40(8) 11_654 14_655
Mn1 O3 Mn1 174.58(8) . 14_655
Mn1 O3 Mn1 88.85(8) 8_554 14_655
Mn3 O4 Gd2 119.0(3) . .
Mn3 O4 Gd1 104.3(3) . .
Gd2 O4 Gd1 98.3(2) . .
Mn3 O4 H4O 110.8 . .
Gd2 O4 H4O 111.8 . .
Gd1 O4 H4O 111.5 . .
Mn1 O5 Gd1 100.6(2) 11_654 .
Mn1 O5 Gd2 119.0(3) 11_654 .
Gd1 O5 Gd2 101.0(2) . .
Mn1 O5 H5O 112.3 11_654 .
Gd1 O5 H5O 111.4 . .
Gd2 O5 H5O 111.3 . .
Mn1 O6 Mn1 100.9(4) . 8_554
Mn1 O6 H6O 129.6 . .
Mn1 O6 H6O 129.6 8_554 .
C1 O7 Mn2 129.3(6) . .
C11 O8 Mn2 115.6(6) . .
C11 O8 Gd1 131.8(5) . .
Mn2 O8 Gd1 110.8(3) . .
C12 O10 Mn3 128.1(8) . .
C22 O11 Mn3 112.0(6) . .
C22 O11 Gd1 130.6(6) . .
Mn3 O11 Gd1 100.6(3) . .
C23 O13 Mn1 125.2(7) . .
C23 O13 Mn2 137.2(6) . .
Mn1 O13 Mn2 87.3(2) . .
C23 O14 Gd1 140.2(6) . 11_654
C25 O15 Mn2 125.0(6) . .
C25 O16 Mn3 129.5(6) . 14_655
C25 O16 Gd2 129.8(6) . .
Mn3 O16 Gd2 99.0(2) 14_655 .
C27 O17 Gd1 137.1(6) . .
C27 O18 Mn3 125.3(7) . .
C29 O19 Gd1 137.2(10) . .
O7 C1 C6 121.7(9) . .
O7 C1 C2 122.9(9) . .
C6 C1 C2 115.4(10) . .
C7 C2 C3 120.6(10) . .
C7 C2 C1 119.8(10) . .
C3 C2 C1 119.0(10) . .
C4 C3 C2 122.0(11) . .
C4 C3 H3 119.0 . .
C2 C3 H3 119.0 . .
C3 C4 C5 120.6(12) . .
C3 C4 C8 119.8(12) . .
C5 C4 C8 119.5(12) . .
C4 C5 C6 121.5(11) . .
C4 C5 H5 119.3 . .
C6 C5 H5 119.3 . .
C5 C6 C1 121.5(10) . .
C5 C6 C9 118.3(10) . .
C1 C6 C9 120.1(10) . .
N1 C7 C2 126.8(9) . .
N1 C7 H7 116.6 . .
C2 C7 H7 116.6 . .
C4 C8 H8A 109.5 . .
C4 C8 H8B 109.5 . .
H8A C8 H8B 109.5 . .
C4 C8 H8C 109.5 . .
H8A C8 H8C 109.5 . .
H8B C8 H8C 109.5 . .
O9 C9 C6 129.6(12) . .
O9 C9 H9 115.2 . .
C6 C9 H9 115.2 . .
N1 C10 C11 106.5(8) . .
N1 C10 H10A 110.4 . .
C11 C10 H10A 110.4 . .
N1 C10 H10B 110.4 . .
C11 C10 H10B 110.4 . .
H10A C10 H10B 108.6 . .
O8 C11 C10 108.6(7) . .
O8 C11 H11A 110.0 . .
C10 C11 H11A 110.0 . .
O8 C11 H11B 110.0 . .
C10 C11 H11B 110.0 . .
H11A C11 H11B 108.4 . .
O10 C12 C17 119.0(12) . .
O10 C12 C13 122.7(11) . .
C17 C12 C13 118.3(10) . .
C18 C13 C14 118.4(14) . .
C18 C13 C12 123.2(11) . .
C14 C13 C12 118.3(13) . .
C15 C14 C13 120.9(17) . .
C15 C14 H14 119.5 . .
C13 C14 H14 119.5 . .
C14 C15 C16 121.9(17) . .
C14 C15 C19 115.7(19) . .
C16 C15 C19 122.2(19) . .
C17 C16 C15 118.6(16) . .
C17 C16 H16 120.7 . .
C15 C16 H16 120.7 . .
C16 C17 C20 118.8(13) . .
C16 C17 C12 121.7(14) . .
C20 C17 C12 119.5(11) . .
N2 C18 C13 125.8(12) . .
N2 C18 H18 117.1 . .
C13 C18 H18 117.1 . .
C15 C19 H19A 109.5 . .
C15 C19 H19B 109.5 . .
H19A C19 H19B 109.5 . .
C15 C19 H19C 109.5 . .
H19A C19 H19C 109.5 . .
H19B C19 H19C 109.5 . .
O12 C20 C17 125.5(15) . .
O12 C20 H20 117.3 . .
C17 C20 H20 117.3 . .
N2 C21 C22 105.6(10) . .
N2 C21 H21A 110.6 . .
C22 C21 H21A 110.6 . .
N2 C21 H21B 110.6 . .
C22 C21 H21B 110.6 . .
H21A C21 H21B 108.7 . .
O11 C22 C21 107.7(9) . .
O11 C22 H22A 110.2 . .
C21 C22 H22A 110.2 . .
O11 C22 H22B 110.2 . .
C21 C22 H22B 110.2 . .
H22A C22 H22B 108.5 . .
O14 C23 O13 122.7(9) . .
O14 C23 C24 119.6(8) . .
O13 C23 C24 117.7(9) . .
C23 C24 H24A 109.5 . .
C23 C24 H24B 109.5 . .
H24A C24 H24B 109.5 . .
C23 C24 H24C 109.5 . .
H24A C24 H24C 109.5 . .
H24B C24 H24C 109.5 . .
O16 C25 O15 123.7(9) . .
O16 C25 C26 119.5(8) . .
O15 C25 C26 116.8(8) . .
C25 C26 H26A 109.5 . .
C25 C26 H26B 109.5 . .
H26A C26 H26B 109.5 . .
C25 C26 H26C 109.5 . .
H26A C26 H26C 109.5 . .
H26B C26 H26C 109.5 . .
O17 C27 O18 124.1(9) . .
O17 C27 C28 119.8(9) . .
O18 C27 C28 116.0(10) . .
C27 C28 H28A 109.5 . .
C27 C28 H28B 109.5 . .
H28A C28 H28B 109.5 . .
C27 C28 H28C 109.5 . .
H28A C28 H28C 109.5 . .
H28B C28 H28C 109.5 . .
O19 C29 O19 126(2) 11_654 .
O19 C29 C30 116.8(11) 11_654 .
O19 C29 C30 116.8(11) . .
C29 C30 H30A 109.5 . .
C29 C30 H30B 109.5 . .
H30A C30 H30B 109.5 . .
C29 C30 H30C 109.5 . .
H30A C30 H30C 109.5 . .
H30B C30 H30C 109.5 . .

loop_
_geom_bond_atom_site_label_1
_geom_bond_atom_site_label_2
_geom_bond_distance
_geom_bond_site_symmetry_2
Gd1 O19 2.341(7) .
Gd1 O8 2.353(7) .
Gd1 O14 2.366(7) 11_654
Gd1 O17 2.371(6) .
Gd1 O5 2.407(6) .
Gd1 O2 2.449(3) .
Gd1 O4 2.470(6) .
Gd1 O11 2.604(7) .
Gd1 O1 2.730(6) .
Gd1 Mn1 3.3662(15) 11_654
Gd1 Mn3 3.4746(16) .
Gd1 Mn2 3.5127(16) .
Gd2 O1 2.359(6) .
Gd2 O1 2.360(6) 14_655
Gd2 O5 2.431(6) 14_655
Gd2 O5 2.432(6) .
Gd2 O4 2.466(6) .
Gd2 O4 2.467(6) 14_655
Gd2 O16 2.499(7) .
Gd2 O16 2.499(7) 14_655
Gd2 Mn1 3.6205(15) .
Gd2 Mn1 3.6206(15) 14_655
Gd2 Gd1 3.7335(5) 14_655
Mn1 O1 1.878(6) .
Mn1 O2 1.937(5) .
Mn1 O5 1.952(6) 11_654
Mn1 O6 1.954(6) .
Mn1 O3 2.1042(14) .
Mn1 O13 2.145(7) .
Mn1 Mn1 2.946(3) 11_654
Mn1 Mn1 3.012(3) 8_554
Mn1 Mn2 3.109(2) .
Mn1 Gd1 3.3662(14) 11_654
Mn2 O8 1.902(6) .
Mn2 O7 1.909(7) .
Mn2 O1 1.909(6) .
Mn2 N1 1.983(8) .
Mn2 O15 2.220(7) .
Mn2 O13 2.354(7) .
Mn3 O11 1.872(7) .
Mn3 O10 1.896(7) .
Mn3 O4 1.908(6) .
Mn3 N2 1.992(9) .
Mn3 O18 2.187(7) .
Mn3 O16 2.474(6) 14_655
N1 C7 1.251(12) .
N1 C10 1.475(12) .
N2 C18 1.309(15) .
N2 C21 1.432(15) .
O2 Mn1 1.937(5) 11_654
O2 Gd1 2.449(3) 11_654
O3 Mn1 2.1041(14) 11_654
O3 Mn1 2.1043(14) 8_554
O3 Mn1 2.1044(14) 14_655
O4 H4O 0.8500 .
O5 Mn1 1.952(6) 11_654
O5 H5O 0.8497 .
O6 Mn1 1.954(6) 8_554
O6 H6O 0.8490 .
O7 C1 1.283(12) .
O8 C11 1.427(10) .
O10 C12 1.299(13) .
O11 C22 1.429(12) .
O12 C20 1.229(15) .
O13 C23 1.288(11) .
O14 C23 1.253(11) .
O14 Gd1 2.366(7) 11_654
O15 C25 1.257(10) .
O16 C25 1.248(10) .
O16 Mn3 2.474(6) 14_655
O17 C27 1.255(12) .
O18 C27 1.265(12) .
O19 C29 1.259(12) .
C1 C6 1.422(14) .
C1 C2 1.500(14) .
C2 C7 1.419(14) .
C2 C3 1.424(15) .
C3 C4 1.355(17) .
C3 H3 0.9500 .
C4 C5 1.374(17) .
C4 C8 1.550(19) .
C5 C6 1.414(16) .
C5 H5 0.9500 .
C6 C9 1.456(15) .
C7 H7 0.9500 .
C8 H8A 0.9800 .
C8 H8B 0.9800 .
C8 H8C 0.9800 .
C9 O9 1.220(9) .
C9 H9 0.9500 .
C10 C11 1.510(15) .
C10 H10A 0.9900 .
C10 H10B 0.9900 .
C11 H11A 0.9900 .
C11 H11B 0.9900 .
C12 C17 1.434(17) .
C12 C13 1.464(18) .
C13 C18 1.406(19) .
C13 C14 1.429(18) .
C14 C15 1.38(2) .
C14 H14 0.9500 .
C15 C16 1.42(2) .
C15 C19 1.56(3) .
C16 C17 1.399(19) .
C16 H16 0.9500 .
C17 C20 1.405(18) .
C18 H18 0.9500 .
C19 H19A 0.9800 .
C19 H19B 0.9800 .
C19 H19C 0.9800 .
C20 H20 0.9500 .
C21 C22 1.534(15) .
C21 H21A 0.9900 .
C21 H21B 0.9900 .
C22 H22A 0.9900 .
C22 H22B 0.9900 .
C23 C24 1.505(14) .
C24 H24A 0.9800 .
C24 H24B 0.9800 .
C24 H24C 0.9800 .
C25 C26 1.483(14) .
C26 H26A 0.9800 .
C26 H26B 0.9800 .
C26 H26C 0.9800 .
C27 C28 1.497(14) .
C28 H28A 0.9800 .
C28 H28B 0.9800 .
C28 H28C 0.9800 .
C29 O19 1.259(12) 11_654
C29 C30 1.498(10) .
C30 H30A 0.9800 .
C30 H30B 0.9800 .
C30 H30C 0.9800 .

loop_
_geom_torsion_atom_site_label_1
_geom_torsion_atom_site_label_2
_geom_torsion_atom_site_label_3
_geom_torsion_atom_site_label_4
_geom_torsion
_geom_torsion_site_symmetry_1
_geom_torsion_site_symmetry_4
O19 Gd1 Gd2 O1 -16.2(4) . .
O8 Gd1 Gd2 O1 43.4(3) . .
O14 Gd1 Gd2 O1 -131.3(3) 11_654 .
O17 Gd1 Gd2 O1 118.7(3) . .
O5 Gd1 Gd2 O1 -122.1(3) . .
O2 Gd1 Gd2 O1 -57.7(2) . .
O4 Gd1 Gd2 O1 110.3(3) . .
O11 Gd1 Gd2 O1 171.6(2) . .
Mn1 Gd1 Gd2 O1 -89.9(2) 11_654 .
Mn3 Gd1 Gd2 O1 140.4(2) . .
Mn2 Gd1 Gd2 O1 27.3(2) . .
O19 Gd1 Gd2 O1 96.9(4) . 14_655
O8 Gd1 Gd2 O1 156.6(2) . 14_655
O14 Gd1 Gd2 O1 -18.1(3) 11_654 14_655
O17 Gd1 Gd2 O1 -128.1(3) . 14_655
O5 Gd1 Gd2 O1 -9.0(3) . 14_655
O2 Gd1 Gd2 O1 55.45(17) . 14_655
O4 Gd1 Gd2 O1 -136.5(3) . 14_655
O11 Gd1 Gd2 O1 -75.3(2) . 14_655
O1 Gd1 Gd2 O1 113.2(4) . 14_655
Mn1 Gd1 Gd2 O1 23.27(17) 11_654 14_655
Mn3 Gd1 Gd2 O1 -106.45(17) . 14_655
Mn2 Gd1 Gd2 O1 140.50(17) . 14_655
O19 Gd1 Gd2 O5 7.3(4) . 14_655
O8 Gd1 Gd2 O5 67.0(2) . 14_655
O14 Gd1 Gd2 O5 -107.8(3) 11_654 14_655
O17 Gd1 Gd2 O5 142.2(3) . 14_655
O5 Gd1 Gd2 O5 -98.6(4) . 14_655
O2 Gd1 Gd2 O5 -34.16(19) . 14_655
O4 Gd1 Gd2 O5 133.9(3) . 14_655
O11 Gd1 Gd2 O5 -164.9(2) . 14_655
O1 Gd1 Gd2 O5 23.5(3) . 14_655
Mn1 Gd1 Gd2 O5 -66.35(19) 11_654 14_655
Mn3 Gd1 Gd2 O5 163.93(19) . 14_655
Mn2 Gd1 Gd2 O5 50.88(19) . 14_655
O19 Gd1 Gd2 O5 105.9(5) . .
O8 Gd1 Gd2 O5 165.6(3) . .
O14 Gd1 Gd2 O5 -9.2(3) 11_654 .
O17 Gd1 Gd2 O5 -119.2(3) . .
O2 Gd1 Gd2 O5 64.4(2) . .
O4 Gd1 Gd2 O5 -127.5(3) . .
O11 Gd1 Gd2 O5 -66.3(3) . .
O1 Gd1 Gd2 O5 122.1(3) . .
Mn1 Gd1 Gd2 O5 32.2(2) 11_654 .
Mn3 Gd1 Gd2 O5 -97.5(2) . .
Mn2 Gd1 Gd2 O5 149.5(2) . .
O19 Gd1 Gd2 O4 -126.6(5) . .
O8 Gd1 Gd2 O4 -66.9(3) . .
O14 Gd1 Gd2 O4 118.3(3) 11_654 .
O17 Gd1 Gd2 O4 8.3(3) . .
O5 Gd1 Gd2 O4 127.5(3) . .
O2 Gd1 Gd2 O4 -168.1(2) . .
O11 Gd1 Gd2 O4 61.2(3) . .
O1 Gd1 Gd2 O4 -110.3(3) . .
Mn1 Gd1 Gd2 O4 159.8(2) 11_654 .
Mn3 Gd1 Gd2 O4 30.0(2) . .
Mn2 Gd1 Gd2 O4 -83.0(2) . .
O19 Gd1 Gd2 O4 -144.5(7) . 14_655
O8 Gd1 Gd2 O4 -84.8(5) . 14_655
O14 Gd1 Gd2 O4 100.4(6) 11_654 14_655
O17 Gd1 Gd2 O4 -9.6(6) . 14_655
O5 Gd1 Gd2 O4 109.6(6) . 14_655
O2 Gd1 Gd2 O4 174.0(5) . 14_655
O4 Gd1 Gd2 O4 -17.9(8) . 14_655
O11 Gd1 Gd2 O4 43.3(5) . 14_655
O1 Gd1 Gd2 O4 -128.3(6) . 14_655
Mn1 Gd1 Gd2 O4 141.8(5) 11_654 14_655
Mn3 Gd1 Gd2 O4 12.1(5) . 14_655
Mn2 Gd1 Gd2 O4 -100.9(5) . 14_655
O19 Gd1 Gd2 O16 -80.7(4) . .
O8 Gd1 Gd2 O16 -21.0(2) . .
O14 Gd1 Gd2 O16 164.2(3) 11_654 .
O17 Gd1 Gd2 O16 54.2(3) . .
O5 Gd1 Gd2 O16 173.4(3) . .
O2 Gd1 Gd2 O16 -122.17(16) . .
O4 Gd1 Gd2 O16 45.9(3) . .
O11 Gd1 Gd2 O16 107.1(2) . .
O1 Gd1 Gd2 O16 -64.5(3) . .
Mn1 Gd1 Gd2 O16 -154.35(16) 11_654 .
Mn3 Gd1 Gd2 O16 75.93(16) . .
Mn2 Gd1 Gd2 O16 -37.12(16) . .
O19 Gd1 Gd2 O16 179.6(4) . 14_655
O8 Gd1 Gd2 O16 -120.7(2) . 14_655
O14 Gd1 Gd2 O16 64.6(3) 11_654 14_655
O17 Gd1 Gd2 O16 -45.4(3) . 14_655
O5 Gd1 Gd2 O16 73.7(3) . 14_655
O2 Gd1 Gd2 O16 138.18(15) . 14_655
O4 Gd1 Gd2 O16 -53.8(3) . 14_655
O11 Gd1 Gd2 O16 7.4(2) . 14_655
O1 Gd1 Gd2 O16 -164.1(2) . 14_655
Mn1 Gd1 Gd2 O16 105.99(15) 11_654 14_655
Mn3 Gd1 Gd2 O16 -23.73(15) . 14_655
Mn2 Gd1 Gd2 O16 -136.78(15) . 14_655
O19 Gd1 Gd2 Mn1 16.1(4) . .
O8 Gd1 Gd2 Mn1 75.83(16) . .
O14 Gd1 Gd2 Mn1 -98.9(2) 11_654 .
O17 Gd1 Gd2 Mn1 151.1(2) . .
O5 Gd1 Gd2 Mn1 -89.8(2) . .
O2 Gd1 Gd2 Mn1 -25.33(4) . .
O4 Gd1 Gd2 Mn1 142.7(2) . .
O11 Gd1 Gd2 Mn1 -156.07(16) . .
O1 Gd1 Gd2 Mn1 32.4(2) . .
Mn1 Gd1 Gd2 Mn1 -57.51(5) 11_654 .
Mn3 Gd1 Gd2 Mn1 172.77(4) . .
Mn2 Gd1 Gd2 Mn1 59.72(4) . .
O19 Gd1 Gd2 Mn1 74.9(4) . 14_655
O8 Gd1 Gd2 Mn1 134.60(16) . 14_655
O14 Gd1 Gd2 Mn1 -40.2(2) 11_654 14_655
O17 Gd1 Gd2 Mn1 -150.1(2) . 14_655
O5 Gd1 Gd2 Mn1 -31.0(2) . 14_655
O2 Gd1 Gd2 Mn1 33.45(4) . 14_655
O4 Gd1 Gd2 Mn1 -158.5(2) . 14_655
O11 Gd1 Gd2 Mn1 -97.30(16) . 14_655
O1 Gd1 Gd2 Mn1 91.2(2) . 14_655
Mn1 Gd1 Gd2 Mn1 1.26(2) 11_654 14_655
Mn3 Gd1 Gd2 Mn1 -128.46(4) . 14_655
Mn2 Gd1 Gd2 Mn1 118.49(4) . 14_655
O19 Gd1 Gd2 Gd1 47.9(4) . 14_655
O8 Gd1 Gd2 Gd1 107.64(16) . 14_655
O14 Gd1 Gd2 Gd1 -67.1(2) 11_654 14_655
O17 Gd1 Gd2 Gd1 -177.1(2) . 14_655
O5 Gd1 Gd2 Gd1 -57.9(2) . 14_655
O2 Gd1 Gd2 Gd1 6.48(2) . 14_655
O4 Gd1 Gd2 Gd1 174.5(2) . 14_655
O11 Gd1 Gd2 Gd1 -124.26(15) . 14_655
O1 Gd1 Gd2 Gd1 64.2(2) . 14_655
Mn1 Gd1 Gd2 Gd1 -25.70(3) 11_654 14_655
Mn3 Gd1 Gd2 Gd1 -155.42(3) . 14_655
Mn2 Gd1 Gd2 Gd1 91.53(3) . 14_655
O19 Gd1 Mn1 O1 -132.1(3) . .
O8 Gd1 Mn1 O1 -57.4(3) . .
O14 Gd1 Mn1 O1 151.6(3) 11_654 .
O17 Gd1 Mn1 O1 -75.0(4) . .
O5 Gd1 Mn1 O1 84.1(3) . .
O2 Gd1 Mn1 O1 166.3(3) . .
O4 Gd1 Mn1 O1 16.8(3) . .
O11 Gd1 Mn1 O1 71.3(3) . .
Mn1 Gd1 Mn1 O1 120.3(2) 11_654 .
Mn3 Gd1 Mn1 O1 32.5(2) . .
Mn2 Gd1 Mn1 O1 -39.3(2) . .
O19 Gd1 Mn1 O2 61.6(3) . .
O8 Gd1 Mn1 O2 136.3(3) . .
O14 Gd1 Mn1 O2 -14.6(3) 11_654 .
O17 Gd1 Mn1 O2 118.7(5) . .
O5 Gd1 Mn1 O2 -82.1(3) . .
O4 Gd1 Mn1 O2 -149.5(3) . .
O11 Gd1 Mn1 O2 -95.0(3) . .
O1 Gd1 Mn1 O2 -166.3(3) . .
Mn1 Gd1 Mn1 O2 -45.9(3) 11_654 .
Mn3 Gd1 Mn1 O2 -133.8(3) . .
Mn2 Gd1 Mn1 O2 154.5(3) . .
O19 Gd1 Mn1 O5 47.9(3) . 11_654
O8 Gd1 Mn1 O5 122.5(3) . 11_654
O14 Gd1 Mn1 O5 -28.4(3) 11_654 11_654
O17 Gd1 Mn1 O5 104.9(4) . 11_654
O5 Gd1 Mn1 O5 -95.92(19) . 11_654
O2 Gd1 Mn1 O5 -13.8(3) . 11_654
O4 Gd1 Mn1 O5 -163.3(3) . 11_654
O11 Gd1 Mn1 O5 -108.8(3) . 11_654
O1 Gd1 Mn1 O5 179.9(3) . 11_654
Mn1 Gd1 Mn1 O5 -59.7(2) 11_654 11_654
Mn3 Gd1 Mn1 O5 -147.6(2) . 11_654
Mn2 Gd1 Mn1 O5 140.7(2) . 11_654
O19 Gd1 Mn1 O6 -133.5(4) . .
O8 Gd1 Mn1 O6 -58.8(4) . .
O14 Gd1 Mn1 O6 150.2(4) 11_654 .
O17 Gd1 Mn1 O6 -76.4(5) . .
O5 Gd1 Mn1 O6 82.7(4) . .
O2 Gd1 Mn1 O6 164.9(5) . .
O4 Gd1 Mn1 O6 15.3(4) . .
O11 Gd1 Mn1 O6 69.9(4) . .
O1 Gd1 Mn1 O6 -1.4(4) . .
Mn1 Gd1 Mn1 O6 118.9(4) 11_654 .
Mn3 Gd1 Mn1 O6 31.1(4) . .
Mn2 Gd1 Mn1 O6 -40.7(4) . .
O19 Gd1 Mn1 O3 139.2(2) . .
O8 Gd1 Mn1 O3 -146.13(16) . .
O14 Gd1 Mn1 O3 62.94(18) 11_654 .
O17 Gd1 Mn1 O3 -163.7(4) . .
O5 Gd1 Mn1 O3 -4.56(16) . .
O2 Gd1 Mn1 O3 77.6(3) . .
O4 Gd1 Mn1 O3 -71.94(16) . .
O11 Gd1 Mn1 O3 -17.4(2) . .
O1 Gd1 Mn1 O3 -88.7(2) . .
Mn1 Gd1 Mn1 O3 31.62(3) 11_654 .
Mn3 Gd1 Mn1 O3 -56.20(6) . .
Mn2 Gd1 Mn1 O3 -127.96(6) . .
O19 Gd1 Mn1 O13 -45.7(3) . .
O8 Gd1 Mn1 O13 28.9(2) . .
O14 Gd1 Mn1 O13 -122.0(3) 11_654 .
O17 Gd1 Mn1 O13 11.3(4) . .
O5 Gd1 Mn1 O13 170.5(2) . .
O2 Gd1 Mn1 O13 -107.4(3) . .
O4 Gd1 Mn1 O13 103.1(2) . .
O11 Gd1 Mn1 O13 157.6(3) . .
O1 Gd1 Mn1 O13 86.3(3) . .
Mn1 Gd1 Mn1 O13 -153.3(2) 11_654 .
Mn3 Gd1 Mn1 O13 118.83(19) . .
Mn2 Gd1 Mn1 O13 47.08(19) . .
O19 Gd1 Mn1 Mn1 107.6(2) . 11_654
O8 Gd1 Mn1 Mn1 -177.75(16) . 11_654
O14 Gd1 Mn1 Mn1 31.31(17) 11_654 11_654
O17 Gd1 Mn1 Mn1 164.6(4) . 11_654
O5 Gd1 Mn1 Mn1 -36.18(16) . 11_654
O2 Gd1 Mn1 Mn1 45.9(3) . 11_654
O4 Gd1 Mn1 Mn1 -103.57(15) . 11_654
O11 Gd1 Mn1 Mn1 -49.0(2) . 11_654
O1 Gd1 Mn1 Mn1 -120.3(2) . 11_654
Mn3 Gd1 Mn1 Mn1 -87.83(6) . 11_654
Mn2 Gd1 Mn1 Mn1 -159.58(5) . 11_654
O19 Gd1 Mn1 Mn1 170.5(2) . 8_554
O8 Gd1 Mn1 Mn1 -114.83(17) . 8_554
O14 Gd1 Mn1 Mn1 94.24(18) 11_654 8_554
O17 Gd1 Mn1 Mn1 -132.4(4) . 8_554
O5 Gd1 Mn1 Mn1 26.75(16) . 8_554
O2 Gd1 Mn1 Mn1 108.9(3) . 8_554
O4 Gd1 Mn1 Mn1 -40.64(16) . 8_554
O11 Gd1 Mn1 Mn1 13.9(2) . 8_554
O1 Gd1 Mn1 Mn1 -57.4(2) . 8_554
Mn1 Gd1 Mn1 Mn1 62.93(3) 11_654 8_554
Mn3 Gd1 Mn1 Mn1 -24.90(8) . 8_554
Mn2 Gd1 Mn1 Mn1 -96.65(8) . 8_554
O19 Gd1 Mn1 Mn2 -92.8(2) . .
O8 Gd1 Mn1 Mn2 -18.17(16) . .
O14 Gd1 Mn1 Mn2 -169.11(17) 11_654 .
O17 Gd1 Mn1 Mn2 -35.8(4) . .
O5 Gd1 Mn1 Mn2 123.40(16) . .
O2 Gd1 Mn1 Mn2 -154.5(3) . .
O4 Gd1 Mn1 Mn2 56.02(15) . .
O11 Gd1 Mn1 Mn2 110.5(2) . .
O1 Gd1 Mn1 Mn2 39.3(2) . .
Mn1 Gd1 Mn1 Mn2 159.58(5) 11_654 .
Mn3 Gd1 Mn1 Mn2 71.75(5) . .
O19 Gd1 Mn1 Gd1 38.9(2) . 11_654
O8 Gd1 Mn1 Gd1 113.58(16) . 11_654
O14 Gd1 Mn1 Gd1 -37.35(17) 11_654 11_654
O17 Gd1 Mn1 Gd1 96.0(4) . 11_654
O5 Gd1 Mn1 Gd1 -104.85(16) . 11_654
O2 Gd1 Mn1 Gd1 -22.7(3) . 11_654
O4 Gd1 Mn1 Gd1 -172.23(15) . 11_654
O11 Gd1 Mn1 Gd1 -117.7(2) . 11_654
O1 Gd1 Mn1 Gd1 171.0(2) . 11_654
Mn1 Gd1 Mn1 Gd1 -68.67(5) 11_654 11_654
Mn3 Gd1 Mn1 Gd1 -156.49(4) . 11_654
Mn2 Gd1 Mn1 Gd1 131.75(5) . 11_654
O19 Gd1 Mn1 Gd2 -172.2(2) . .
O8 Gd1 Mn1 Gd2 -97.56(16) . .
O14 Gd1 Mn1 Gd2 111.50(17) 11_654 .
O17 Gd1 Mn1 Gd2 -115.2(4) . .
O5 Gd1 Mn1 Gd2 44.01(16) . .
O2 Gd1 Mn1 Gd2 126.1(3) . .
O4 Gd1 Mn1 Gd2 -23.38(15) . .
O11 Gd1 Mn1 Gd2 31.2(2) . .
O1 Gd1 Mn1 Gd2 -40.1(2) . .
Mn1 Gd1 Mn1 Gd2 80.19(3) 11_654 .
Mn3 Gd1 Mn1 Gd2 -7.64(4) . .
Mn2 Gd1 Mn1 Gd2 -79.39(4) . .
O1 Gd2 Mn1 O1 -177.39(17) 14_655 .
O5 Gd2 Mn1 O1 114.5(4) 14_655 .
O5 Gd2 Mn1 O1 -101.8(4) . .
O4 Gd2 Mn1 O1 -34.3(4) . .
O4 Gd2 Mn1 O1 114.1(4) 14_655 .
O16 Gd2 Mn1 O1 43.5(4) . .
O16 Gd2 Mn1 O1 -85.7(4) 14_655 .
Mn1 Gd2 Mn1 O1 -175.1(3) 14_655 .
Gd1 Gd2 Mn1 O1 -57.7(3) . .
Gd1 Gd2 Mn1 O1 135.1(3) 14_655 .
O1 Gd2 Mn1 O2 89.9(4) . .
O1 Gd2 Mn1 O2 -87.5(2) 14_655 .
O5 Gd2 Mn1 O2 -155.6(2) 14_655 .
O5 Gd2 Mn1 O2 -11.9(2) . .
O4 Gd2 Mn1 O2 55.6(2) . .
O4 Gd2 Mn1 O2 -156.0(3) 14_655 .
O16 Gd2 Mn1 O2 133.4(2) . .
O16 Gd2 Mn1 O2 4.2(3) 14_655 .
Mn1 Gd2 Mn1 O2 -85.20(15) 14_655 .
Gd1 Gd2 Mn1 O2 32.24(15) . .
Gd1 Gd2 Mn1 O2 -134.97(15) 14_655 .
O1 Gd2 Mn1 O5 173.9(5) . 11_654
O1 Gd2 Mn1 O5 -3.5(4) 14_655 11_654
O5 Gd2 Mn1 O5 -71.7(2) 14_655 11_654
O5 Gd2 Mn1 O5 72.0(2) . 11_654
O4 Gd2 Mn1 O5 139.6(4) . 11_654
O4 Gd2 Mn1 O5 -72.0(4) 14_655 11_654
O16 Gd2 Mn1 O5 -142.7(3) . 11_654
O16 Gd2 Mn1 O5 88.1(4) 14_655 11_654
Mn1 Gd2 Mn1 O5 -1.3(3) 14_655 11_654
Gd1 Gd2 Mn1 O5 116.2(3) . 11_654
Gd1 Gd2 Mn1 O5 -51.0(3) 14_655 11_654
O1 Gd2 Mn1 O6 -101.5(4) . .
O1 Gd2 Mn1 O6 81.1(2) 14_655 .
O5 Gd2 Mn1 O6 13.0(2) 14_655 .
O5 Gd2 Mn1 O6 156.7(2) . .
O4 Gd2 Mn1 O6 -135.8(2) . .
O4 Gd2 Mn1 O6 12.6(3) 14_655 .
O16 Gd2 Mn1 O6 -58.0(2) . .
O16 Gd2 Mn1 O6 172.8(3) 14_655 .
Mn1 Gd2 Mn1 O6 83.42(17) 14_655 .
Gd1 Gd2 Mn1 O6 -159.14(18) . .
Gd1 Gd2 Mn1 O6 33.65(17) 14_655 .
O1 Gd2 Mn1 O3 175.1(3) . .
O1 Gd2 Mn1 O3 -2.29(15) 14_655 .
O5 Gd2 Mn1 O3 -70.43(17) 14_655 .
O5 Gd2 Mn1 O3 73.29(16) . .
O4 Gd2 Mn1 O3 140.81(16) . .
O4 Gd2 Mn1 O3 -70.8(2) 14_655 .
O16 Gd2 Mn1 O3 -141.42(14) . .
O16 Gd2 Mn1 O3 89.4(2) 14_655 .
Mn1 Gd2 Mn1 O3 0.0 14_655 .
Gd1 Gd2 Mn1 O3 117.44(4) . .
Gd1 Gd2 Mn1 O3 -49.77(4) 14_655 .
O1 Gd2 Mn1 O13 -7.6(4) . .
O1 Gd2 Mn1 O13 175.0(3) 14_655 .
O5 Gd2 Mn1 O13 106.8(3) 14_655 .
O5 Gd2 Mn1 O13 -109.4(3) . .
O4 Gd2 Mn1 O13 -41.9(3) . .
O4 Gd2 Mn1 O13 106.5(3) 14_655 .
O16 Gd2 Mn1 O13 35.9(3) . .
O16 Gd2 Mn1 O13 -93.4(3) 14_655 .
Mn1 Gd2 Mn1 O13 177.3(2) 14_655 .
Gd1 Gd2 Mn1 O13 -65.3(2) . .
Gd1 Gd2 Mn1 O13 127.5(2) 14_655 .
O1 Gd2 Mn1 Mn1 125.5(3) . 11_654
O1 Gd2 Mn1 Mn1 -51.88(15) 14_655 11_654
O5 Gd2 Mn1 Mn1 -120.03(16) 14_655 11_654
O5 Gd2 Mn1 Mn1 23.69(15) . 11_654
O4 Gd2 Mn1 Mn1 91.21(16) . 11_654
O4 Gd2 Mn1 Mn1 -120.4(2) 14_655 11_654
O16 Gd2 Mn1 Mn1 168.99(14) . 11_654
O16 Gd2 Mn1 Mn1 39.8(2) 14_655 11_654
Mn1 Gd2 Mn1 Mn1 -49.59(4) 14_655 11_654
Gd1 Gd2 Mn1 Mn1 67.84(2) . 11_654
Gd1 Gd2 Mn1 Mn1 -99.37(2) 14_655 11_654
O1 Gd2 Mn1 Mn1 -136.5(3) . 8_554
O1 Gd2 Mn1 Mn1 46.13(15) 14_655 8_554
O5 Gd2 Mn1 Mn1 -22.02(16) 14_655 8_554
O5 Gd2 Mn1 Mn1 121.70(15) . 8_554
O4 Gd2 Mn1 Mn1 -170.78(16) . 8_554
O4 Gd2 Mn1 Mn1 -22.4(2) 14_655 8_554
O16 Gd2 Mn1 Mn1 -93.01(14) . 8_554
O16 Gd2 Mn1 Mn1 137.8(2) 14_655 8_554
Mn1 Gd2 Mn1 Mn1 48.41(4) 14_655 8_554
Gd1 Gd2 Mn1 Mn1 165.85(3) . 8_554
Gd1 Gd2 Mn1 Mn1 -1.36(3) 14_655 8_554
O1 Gd2 Mn1 Mn2 -12.1(3) . .
O1 Gd2 Mn1 Mn2 170.50(15) 14_655 .
O5 Gd2 Mn1 Mn2 102.35(16) 14_655 .
O5 Gd2 Mn1 Mn2 -113.93(16) . .
O4 Gd2 Mn1 Mn2 -46.41(16) . .
O4 Gd2 Mn1 Mn2 102.0(2) 14_655 .
O16 Gd2 Mn1 Mn2 31.37(15) . .
O16 Gd2 Mn1 Mn2 -97.8(2) 14_655 .
Mn1 Gd2 Mn1 Mn2 172.78(6) 14_655 .
Gd1 Gd2 Mn1 Mn2 -69.78(3) . .
Gd1 Gd2 Mn1 Mn2 123.01(3) 14_655 .
O1 Gd2 Mn1 Gd1 103.6(3) . 11_654
O1 Gd2 Mn1 Gd1 -73.81(16) 14_655 11_654
O5 Gd2 Mn1 Gd1 -141.96(17) 14_655 11_654
O5 Gd2 Mn1 Gd1 1.76(16) . 11_654
O4 Gd2 Mn1 Gd1 69.28(17) . 11_654
O4 Gd2 Mn1 Gd1 -142.3(2) 14_655 11_654
O16 Gd2 Mn1 Gd1 147.06(15) . 11_654
O16 Gd2 Mn1 Gd1 17.8(3) 14_655 11_654
Mn1 Gd2 Mn1 Gd1 -71.53(6) 14_655 11_654
Gd1 Gd2 Mn1 Gd1 45.91(5) . 11_654
Gd1 Gd2 Mn1 Gd1 -121.30(5) 14_655 11_654
O1 Gd2 Mn1 Gd1 57.7(3) . .
O1 Gd2 Mn1 Gd1 -119.72(15) 14_655 .
O5 Gd2 Mn1 Gd1 172.13(16) 14_655 .
O5 Gd2 Mn1 Gd1 -44.15(15) . .
O4 Gd2 Mn1 Gd1 23.37(16) . .
O4 Gd2 Mn1 Gd1 171.8(2) 14_655 .
O16 Gd2 Mn1 Gd1 101.15(14) . .
O16 Gd2 Mn1 Gd1 -28.1(2) 14_655 .
Mn1 Gd2 Mn1 Gd1 -117.44(4) 14_655 .
Gd1 Gd2 Mn1 Gd1 -167.210(16) 14_655 .
O1 Mn1 Mn2 O8 79.1(4) . .
O2 Mn1 Mn2 O8 5.5(3) . .
O5 Mn1 Mn2 O8 -94.7(4) 11_654 .
O6 Mn1 Mn2 O8 -179.4(3) . .
O3 Mn1 Mn2 O8 98.9(2) . .
O13 Mn1 Mn2 O8 -83.4(3) . .
Mn1 Mn1 Mn2 O8 43.5(2) 11_654 .
Mn1 Mn1 Mn2 O8 147.2(2) 8_554 .
Gd1 Mn1 Mn2 O8 -38.9(2) 11_654 .
Gd1 Mn1 Mn2 O8 22.3(2) . .
Gd2 Mn1 Mn2 O8 91.4(2) . .
O1 Mn1 Mn2 O7 -105.8(4) . .
O2 Mn1 Mn2 O7 -179.5(2) . .
O5 Mn1 Mn2 O7 80.4(4) 11_654 .
O6 Mn1 Mn2 O7 -4.4(3) . .
O3 Mn1 Mn2 O7 -86.1(2) . .
O13 Mn1 Mn2 O7 91.6(3) . .
Mn1 Mn1 Mn2 O7 -141.5(2) 11_654 .
Mn1 Mn1 Mn2 O7 -37.8(2) 8_554 .
Gd1 Mn1 Mn2 O7 136.1(2) 11_654 .
Gd1 Mn1 Mn2 O7 -162.6(2) . .
Gd2 Mn1 Mn2 O7 -93.6(2) . .
O2 Mn1 Mn2 O1 -73.7(3) . .
O5 Mn1 Mn2 O1 -173.8(5) 11_654 .
O6 Mn1 Mn2 O1 101.4(4) . .
O3 Mn1 Mn2 O1 19.7(3) . .
O13 Mn1 Mn2 O1 -162.6(4) . .
Mn1 Mn1 Mn2 O1 -35.7(3) 11_654 .
Mn1 Mn1 Mn2 O1 68.1(3) 8_554 .
Gd1 Mn1 Mn2 O1 -118.1(3) 11_654 .
Gd1 Mn1 Mn2 O1 -56.8(3) . .
Gd2 Mn1 Mn2 O1 12.2(3) . .
O1 Mn1 Mn2 N1 166.4(5) . .
O2 Mn1 Mn2 N1 92.7(4) . .
O5 Mn1 Mn2 N1 -7.4(5) 11_654 .
O6 Mn1 Mn2 N1 -92.2(4) . .
O3 Mn1 Mn2 N1 -173.9(3) . .
O13 Mn1 Mn2 N1 3.8(4) . .
Mn1 Mn1 Mn2 N1 130.7(3) 11_654 .
Mn1 Mn1 Mn2 N1 -125.6(3) 8_554 .
Gd1 Mn1 Mn2 N1 48.3(4) 11_654 .
Gd1 Mn1 Mn2 N1 109.5(3) . .
Gd2 Mn1 Mn2 N1 178.6(3) . .
O1 Mn1 Mn2 O15 -16.9(4) . .
O2 Mn1 Mn2 O15 -90.6(3) . .
O5 Mn1 Mn2 O15 169.3(4) 11_654 .
O6 Mn1 Mn2 O15 84.5(3) . .
O3 Mn1 Mn2 O15 2.8(3) . .
O13 Mn1 Mn2 O15 -179.5(3) . .
Mn1 Mn1 Mn2 O15 -52.6(2) 11_654 .
Mn1 Mn1 Mn2 O15 51.1(2) 8_554 .
Gd1 Mn1 Mn2 O15 -135.0(2) 11_654 .
Gd1 Mn1 Mn2 O15 -73.8(2) . .
Gd2 Mn1 Mn2 O15 -4.7(2) . .
O1 Mn1 Mn2 O13 162.6(4) . .
O2 Mn1 Mn2 O13 88.9(3) . .
O5 Mn1 Mn2 O13 -11.2(4) 11_654 .
O6 Mn1 Mn2 O13 -96.0(3) . .
O3 Mn1 Mn2 O13 -177.7(3) . .
Mn1 Mn1 Mn2 O13 126.9(3) 11_654 .
Mn1 Mn1 Mn2 O13 -129.4(3) 8_554 .
Gd1 Mn1 Mn2 O13 44.5(3) 11_654 .
Gd1 Mn1 Mn2 O13 105.7(3) . .
Gd2 Mn1 Mn2 O13 174.8(3) . .
O1 Mn1 Mn2 Gd1 56.8(3) . .
O2 Mn1 Mn2 Gd1 -16.87(15) . .
O5 Mn1 Mn2 Gd1 -117.0(3) 11_654 .
O6 Mn1 Mn2 Gd1 158.23(17) . .
O3 Mn1 Mn2 Gd1 76.56(7) . .
O13 Mn1 Mn2 Gd1 -105.7(3) . .
Mn1 Mn1 Mn2 Gd1 21.15(4) 11_654 .
Mn1 Mn1 Mn2 Gd1 124.88(5) 8_554 .
Gd1 Mn1 Mn2 Gd1 -61.27(5) 11_654 .
Gd2 Mn1 Mn2 Gd1 69.04(2) . .
O19 Gd1 Mn2 O8 -52.9(4) . .
O14 Gd1 Mn2 O8 -110.4(6) 11_654 .
O17 Gd1 Mn2 O8 22.2(4) . .
O5 Gd1 Mn2 O8 166.0(4) . .
O2 Gd1 Mn2 O8 -129.8(4) . .
O4 Gd1 Mn2 O8 101.6(4) . .
O11 Gd1 Mn2 O8 101.0(4) . .
O1 Gd1 Mn2 O8 179.2(4) . .
Mn1 Gd1 Mn2 O8 -158.8(3) 11_654 .
Mn3 Gd1 Mn2 O8 91.0(3) . .
O19 Gd1 Mn2 O7 124.1(4) . .
O8 Gd1 Mn2 O7 177.0(5) . .
O14 Gd1 Mn2 O7 66.5(6) 11_654 .
O17 Gd1 Mn2 O7 -160.9(4) . .
O5 Gd1 Mn2 O7 -17.1(4) . .
O2 Gd1 Mn2 O7 47.2(4) . .
O4 Gd1 Mn2 O7 -81.4(4) . .
O11 Gd1 Mn2 O7 -82.0(4) . .
O1 Gd1 Mn2 O7 -3.8(5) . .
Mn1 Gd1 Mn2 O7 18.2(4) 11_654 .
Mn3 Gd1 Mn2 O7 -92.0(4) . .
O19 Gd1 Mn2 O1 127.9(3) . .
O8 Gd1 Mn2 O1 -179.2(4) . .
O14 Gd1 Mn2 O1 70.4(5) 11_654 .
O17 Gd1 Mn2 O1 -157.0(3) . .
O5 Gd1 Mn2 O1 -13.2(3) . .
O2 Gd1 Mn2 O1 51.0(3) . .
O4 Gd1 Mn2 O1 -77.5(3) . .
O11 Gd1 Mn2 O1 -78.1(3) . .
Mn1 Gd1 Mn2 O1 22.0(2) 11_654 .
Mn3 Gd1 Mn2 O1 -88.2(2) . .
O19 Gd1 Mn2 N1 -44.6(3) . .
O8 Gd1 Mn2 N1 8.3(4) . .
O14 Gd1 Mn2 N1 -102.1(5) 11_654 .
O17 Gd1 Mn2 N1 30.5(3) . .
O5 Gd1 Mn2 N1 174.3(3) . .
O2 Gd1 Mn2 N1 -121.5(3) . .
O4 Gd1 Mn2 N1 110.0(3) . .
O11 Gd1 Mn2 N1 109.3(3) . .
O1 Gd1 Mn2 N1 -172.5(4) . .
Mn1 Gd1 Mn2 N1 -150.5(3) 11_654 .
Mn3 Gd1 Mn2 N1 99.3(3) . .
O19 Gd1 Mn2 O15 -137.9(2) . .
O8 Gd1 Mn2 O15 -84.9(4) . .
O14 Gd1 Mn2 O15 164.6(5) 11_654 .
O17 Gd1 Mn2 O15 -62.8(2) . .
O5 Gd1 Mn2 O15 81.0(2) . .
O2 Gd1 Mn2 O15 145.3(2) . .
O4 Gd1 Mn2 O15 16.7(2) . .
O11 Gd1 Mn2 O15 16.1(2) . .
O1 Gd1 Mn2 O15 94.2(3) . .
Mn1 Gd1 Mn2 O15 116.26(16) 11_654 .
Mn3 Gd1 Mn2 O15 6.04(16) . .
O19 Gd1 Mn2 O13 47.9(2) . .
O8 Gd1 Mn2 O13 100.8(4) . .
O14 Gd1 Mn2 O13 -9.6(5) 11_654 .
O17 Gd1 Mn2 O13 123.0(2) . .
O5 Gd1 Mn2 O13 -93.2(2) . .
O2 Gd1 Mn2 O13 -28.9(2) . .
O4 Gd1 Mn2 O13 -157.5(2) . .
O11 Gd1 Mn2 O13 -158.1(2) . .
O1 Gd1 Mn2 O13 -80.0(3) . .
Mn1 Gd1 Mn2 O13 -57.95(16) 11_654 .
Mn3 Gd1 Mn2 O13 -168.18(16) . .
O19 Gd1 Mn2 Mn1 90.02(17) . .
O8 Gd1 Mn2 Mn1 142.9(3) . .
O14 Gd1 Mn2 Mn1 32.5(5) 11_654 .
O17 Gd1 Mn2 Mn1 165.09(16) . .
O5 Gd1 Mn2 Mn1 -51.12(15) . .
O2 Gd1 Mn2 Mn1 13.16(16) . .
O4 Gd1 Mn2 Mn1 -115.43(15) . .
O11 Gd1 Mn2 Mn1 -116.03(18) . .
O1 Gd1 Mn2 Mn1 -37.9(2) . .
Mn1 Gd1 Mn2 Mn1 -15.86(4) 11_654 .
Mn3 Gd1 Mn2 Mn1 -126.09(4) . .
O19 Gd1 Mn3 O11 -90.2(4) . .
O8 Gd1 Mn3 O11 -164.6(3) . .
O14 Gd1 Mn3 O11 -8.2(3) 11_654 .
O17 Gd1 Mn3 O11 -90.1(3) . .
O5 Gd1 Mn3 O11 67.1(3) . .
O2 Gd1 Mn3 O11 80.1(3) . .
O4 Gd1 Mn3 O11 146.2(4) . .
O1 Gd1 Mn3 O11 132.1(3) . .
Mn1 Gd1 Mn3 O11 61.4(3) 11_654 .
Mn2 Gd1 Mn3 O11 164.8(3) . .
O19 Gd1 Mn3 O10 91.4(4) . .
O8 Gd1 Mn3 O10 17.1(3) . .
O14 Gd1 Mn3 O10 173.5(3) 11_654 .
O17 Gd1 Mn3 O10 91.5(4) . .
O5 Gd1 Mn3 O10 -111.3(3) . .
O2 Gd1 Mn3 O10 -98.3(3) . .
O4 Gd1 Mn3 O10 -32.1(4) . .
O11 Gd1 Mn3 O10 -178.4(4) . .
O1 Gd1 Mn3 O10 -46.3(3) . .
Mn1 Gd1 Mn3 O10 -117.0(3) 11_654 .
Mn2 Gd1 Mn3 O10 -13.5(3) . .
O19 Gd1 Mn3 O4 123.5(4) . .
O8 Gd1 Mn3 O4 49.2(3) . .
O14 Gd1 Mn3 O4 -154.4(3) 11_654 .
O17 Gd1 Mn3 O4 123.7(3) . .
O5 Gd1 Mn3 O4 -79.2(3) . .
O2 Gd1 Mn3 O4 -66.2(3) . .
O11 Gd1 Mn3 O4 -146.2(4) . .
O1 Gd1 Mn3 O4 -14.2(3) . .
Mn1 Gd1 Mn3 O4 -84.8(3) 11_654 .
Mn2 Gd1 Mn3 O4 18.6(3) . .
O19 Gd1 Mn3 N2 -66.3(5) . .
O8 Gd1 Mn3 N2 -140.7(3) . .
O14 Gd1 Mn3 N2 15.7(4) 11_654 .
O17 Gd1 Mn3 N2 -66.2(4) . .
O5 Gd1 Mn3 N2 90.9(4) . .
O2 Gd1 Mn3 N2 104.0(3) . .
O4 Gd1 Mn3 N2 170.1(4) . .
O11 Gd1 Mn3 N2 23.9(4) . .
O1 Gd1 Mn3 N2 155.9(3) . .
Mn1 Gd1 Mn3 N2 85.3(3) 11_654 .
Mn2 Gd1 Mn3 N2 -171.3(3) . .
O19 Gd1 Mn3 O18 12.6(4) . .
O8 Gd1 Mn3 O18 -61.8(2) . .
O14 Gd1 Mn3 O18 94.7(3) 11_654 .
O17 Gd1 Mn3 O18 12.7(3) . .
O5 Gd1 Mn3 O18 169.9(3) . .
O2 Gd1 Mn3 O18 -177.1(2) . .
O4 Gd1 Mn3 O18 -110.9(3) . .
O11 Gd1 Mn3 O18 102.8(3) . .
O1 Gd1 Mn3 O18 -125.1(2) . .
Mn1 Gd1 Mn3 O18 164.2(2) 11_654 .
Mn2 Gd1 Mn3 O18 -92.4(2) . .
O19 Gd1 Mn3 O16 -174.4(4) . 14_655
O8 Gd1 Mn3 O16 111.2(2) . 14_655
O14 Gd1 Mn3 O16 -92.3(2) 11_654 14_655
O17 Gd1 Mn3 O16 -174.3(2) . 14_655
O5 Gd1 Mn3 O16 -17.1(2) . 14_655
O2 Gd1 Mn3 O16 -4.11(19) . 14_655
O4 Gd1 Mn3 O16 62.1(3) . 14_655
O11 Gd1 Mn3 O16 -84.2(3) . 14_655
O1 Gd1 Mn3 O16 47.9(2) . 14_655
Mn1 Gd1 Mn3 O16 -22.78(16) 11_654 14_655
Mn2 Gd1 Mn3 O16 80.63(16) . 14_655
O8 Mn2 N1 C7 158.8(9) . .
O7 Mn2 N1 C7 -20.4(9) . .
O1 Mn2 N1 C7 117.8(18) . .
O15 Mn2 N1 C7 -110.7(9) . .
O13 Mn2 N1 C7 69.4(9) . .
Mn1 Mn2 N1 C7 66.8(10) . .
Gd1 Mn2 N1 C7 153.6(8) . .
O8 Mn2 N1 C10 -18.5(6) . .
O7 Mn2 N1 C10 162.3(7) . .
O1 Mn2 N1 C10 -60(2) . .
O15 Mn2 N1 C10 72.0(6) . .
O13 Mn2 N1 C10 -107.9(6) . .
Mn1 Mn2 N1 C10 -110.5(6) . .
Gd1 Mn2 N1 C10 -23.7(7) . .
O11 Mn3 N2 C18 160.8(9) . .
O10 Mn3 N2 C18 -21.7(9) . .
O4 Mn3 N2 C18 -176.6(14) . .
O18 Mn3 N2 C18 68.6(9) . .
O16 Mn3 N2 C18 -111.0(9) 14_655 .
Gd1 Mn3 N2 C18 143.4(8) . .
O11 Mn3 N2 C21 -8.4(7) . .
O10 Mn3 N2 C21 169.0(7) . .
O4 Mn3 N2 C21 14(2) . .
O18 Mn3 N2 C21 -100.6(7) . .
O16 Mn3 N2 C21 79.8(7) 14_655 .
Gd1 Mn3 N2 C21 -25.9(8) . .
O2 Mn1 O1 Mn2 109.8(3) . .
O5 Mn1 O1 Mn2 100(4) 11_654 .
O6 Mn1 O1 Mn2 -80.1(3) . .
O3 Mn1 O1 Mn2 -164.2(3) . .
O13 Mn1 O1 Mn2 13.2(3) . .
Mn1 Mn1 O1 Mn2 150.2(3) 11_654 .
Mn1 Mn1 O1 Mn2 -119.8(3) 8_554 .
Gd1 Mn1 O1 Mn2 88.7(3) 11_654 .
Gd1 Mn1 O1 Mn2 100.7(3) . .
Gd2 Mn1 O1 Mn2 -160.0(5) . .
O2 Mn1 O1 Gd2 -90.2(3) . .
O5 Mn1 O1 Gd2 -100(4) 11_654 .
O6 Mn1 O1 Gd2 80.0(3) . .
O3 Mn1 O1 Gd2 -4.1(3) . .
O13 Mn1 O1 Gd2 173.2(3) . .
Mn1 Mn1 O1 Gd2 -49.7(3) 11_654 .
Mn1 Mn1 O1 Gd2 40.2(3) 8_554 .
Mn2 Mn1 O1 Gd2 160.0(5) . .
Gd1 Mn1 O1 Gd2 -111.2(2) 11_654 .
Gd1 Mn1 O1 Gd2 -99.2(3) . .
O2 Mn1 O1 Gd1 9.0(2) . .
O5 Mn1 O1 Gd1 -1(4) 11_654 .
O6 Mn1 O1 Gd1 179.2(2) . .
O3 Mn1 O1 Gd1 95.09(15) . .
O13 Mn1 O1 Gd1 -87.5(2) . .
Mn1 Mn1 O1 Gd1 49.49(15) 11_654 .
Mn1 Mn1 O1 Gd1 139.41(13) 8_554 .
Mn2 Mn1 O1 Gd1 -100.7(3) . .
Gd1 Mn1 O1 Gd1 -12.0(3) 11_654 .
Gd2 Mn1 O1 Gd1 99.2(3) . .
O8 Mn2 O1 Mn1 -102.6(3) . .
O7 Mn2 O1 Mn1 75.8(3) . .
N1 Mn2 O1 Mn1 -61.9(19) . .
O15 Mn2 O1 Mn1 167.0(3) . .
O13 Mn2 O1 Mn1 -12.2(3) . .
Gd1 Mn2 O1 Mn1 -102.1(3) . .
O8 Mn2 O1 Gd2 100.4(4) . .
O7 Mn2 O1 Gd2 -81.2(4) . .
N1 Mn2 O1 Gd2 141.1(16) . .
O15 Mn2 O1 Gd2 10.0(4) . .
O13 Mn2 O1 Gd2 -169.2(4) . .
Mn1 Mn2 O1 Gd2 -157.0(6) . .
Gd1 Mn2 O1 Gd2 100.9(4) . .
O8 Mn2 O1 Gd1 -0.5(3) . .
O7 Mn2 O1 Gd1 177.9(2) . .
N1 Mn2 O1 Gd1 40.2(18) . .
O15 Mn2 O1 Gd1 -90.9(2) . .
O13 Mn2 O1 Gd1 89.9(2) . .
Mn1 Mn2 O1 Gd1 102.1(3) . .
O1 Gd2 O1 Mn1 3.2(2) 14_655 .
O5 Gd2 O1 Mn1 -58.5(3) 14_655 .
O5 Gd2 O1 Mn1 68.1(3) . .
O4 Gd2 O1 Mn1 143.0(4) . .
O4 Gd2 O1 Mn1 -99.4(4) 14_655 .
O16 Gd2 O1 Mn1 -138.0(3) . .
O16 Gd2 O1 Mn1 124.2(3) 14_655 .
Mn1 Gd2 O1 Mn1 4.7(3) 14_655 .
Gd1 Gd2 O1 Mn1 102.1(3) . .
Gd1 Gd2 O1 Mn1 -52.7(3) 14_655 .
O1 Gd2 O1 Mn2 158.9(4) 14_655 .
O5 Gd2 O1 Mn2 97.3(4) 14_655 .
O5 Gd2 O1 Mn2 -136.2(4) . .
O4 Gd2 O1 Mn2 -61.2(4) . .
O4 Gd2 O1 Mn2 56.3(5) 14_655 .
O16 Gd2 O1 Mn2 17.7(4) . .
O16 Gd2 O1 Mn2 -80.1(5) 14_655 .
Mn1 Gd2 O1 Mn2 155.7(6) . .
Mn1 Gd2 O1 Mn2 160.4(3) 14_655 .
Gd1 Gd2 O1 Mn2 -102.2(4) . .
Gd1 Gd2 O1 Mn2 103.0(3) 14_655 .
O1 Gd2 O1 Gd1 -98.88(16) 14_655 .
O5 Gd2 O1 Gd1 -160.5(2) 14_655 .
O5 Gd2 O1 Gd1 -33.99(18) . .
O4 Gd2 O1 Gd1 41.0(2) . .
O4 Gd2 O1 Gd1 158.5(3) 14_655 .
O16 Gd2 O1 Gd1 119.9(2) . .
O16 Gd2 O1 Gd1 22.1(3) 14_655 .
Mn1 Gd2 O1 Gd1 -102.1(3) . .
Mn1 Gd2 O1 Gd1 -97.39(14) 14_655 .
Gd1 Gd2 O1 Gd1 -154.77(7) 14_655 .
O19 Gd1 O1 Mn1 53.4(3) . .
O8 Gd1 O1 Mn1 112.4(3) . .
O14 Gd1 O1 Mn1 -40.9(4) 11_654 .
O17 Gd1 O1 Mn1 144.3(3) . .
O5 Gd1 O1 Mn1 -82.2(3) . .
O2 Gd1 O1 Mn1 -8.03(19) . .
O4 Gd1 O1 Mn1 -161.3(3) . .
O11 Gd1 O1 Mn1 -127.2(2) . .
Mn1 Gd1 O1 Mn1 -44.99(17) 11_654 .
Mn3 Gd1 O1 Mn1 -152.90(19) . .
Mn2 Gd1 O1 Mn1 111.9(3) . .
O19 Gd1 O1 Mn2 -58.5(3) . .
O8 Gd1 O1 Mn2 0.5(2) . .
O14 Gd1 O1 Mn2 -152.8(3) 11_654 .
O17 Gd1 O1 Mn2 32.4(4) . .
O5 Gd1 O1 Mn2 165.8(3) . .
O2 Gd1 O1 Mn2 -120.0(3) . .
O4 Gd1 O1 Mn2 86.8(3) . .
O11 Gd1 O1 Mn2 120.9(2) . .
Mn1 Gd1 O1 Mn2 -156.9(2) 11_654 .
Mn3 Gd1 O1 Mn2 95.2(2) . .
O19 Gd1 O1 Gd2 171.5(2) . .
O8 Gd1 O1 Gd2 -129.5(3) . .
O14 Gd1 O1 Gd2 77.2(3) 11_654 .
O17 Gd1 O1 Gd2 -97.6(3) . .
O5 Gd1 O1 Gd2 35.9(2) . .
O2 Gd1 O1 Gd2 110.1(2) . .
O4 Gd1 O1 Gd2 -43.2(2) . .
O11 Gd1 O1 Gd2 -9.1(3) . .
Mn1 Gd1 O1 Gd2 73.11(15) 11_654 .
Mn3 Gd1 O1 Gd2 -34.80(16) . .
Mn2 Gd1 O1 Gd2 -130.0(3) . .
O1 Mn1 O2 Mn1 92.62(18) . 11_654
O5 Mn1 O2 Mn1 -87.99(18) 11_654 11_654
O6 Mn1 O2 Mn1 -28.3(7) . 11_654
O3 Mn1 O2 Mn1 0.0 . 11_654
O13 Mn1 O2 Mn1 175.7(2) . 11_654
Mn1 Mn1 O2 Mn1 -4.95(7) 8_554 11_654
Mn2 Mn1 O2 Mn1 126.16(7) . 11_654
Gd1 Mn1 O2 Mn1 -109.27(16) 11_654 11_654
Gd1 Mn1 O2 Mn1 103.03(19) . 11_654
Gd2 Mn1 O2 Mn1 57.11(3) . 11_654
O1 Mn1 O2 Gd1 -158.1(2) . 11_654
O5 Mn1 O2 Gd1 21.3(2) 11_654 11_654
O6 Mn1 O2 Gd1 81.0(9) . 11_654
O3 Mn1 O2 Gd1 109.26(16) . 11_654
O13 Mn1 O2 Gd1 -75.0(3) . 11_654
Mn1 Mn1 O2 Gd1 109.27(16) 11_654 11_654
Mn1 Mn1 O2 Gd1 104.3(2) 8_554 11_654
Mn2 Mn1 O2 Gd1 -124.57(14) . 11_654
Gd1 Mn1 O2 Gd1 -147.7(3) . 11_654
Gd2 Mn1 O2 Gd1 166.38(16) . 11_654
O1 Mn1 O2 Gd1 -10.4(3) . .
O5 Mn1 O2 Gd1 169.0(3) 11_654 .
O6 Mn1 O2 Gd1 -131.3(7) . .
O3 Mn1 O2 Gd1 -103.04(19) . .
O13 Mn1 O2 Gd1 72.7(3) . .
Mn1 Mn1 O2 Gd1 -103.03(19) 11_654 .
Mn1 Mn1 O2 Gd1 -108.0(2) 8_554 .
Mn2 Mn1 O2 Gd1 23.1(2) . .
Gd1 Mn1 O2 Gd1 147.7(3) 11_654 .
Gd2 Mn1 O2 Gd1 -45.93(19) . .
O19 Gd1 O2 Mn1 -115.8(3) . .
O8 Gd1 O2 Mn1 -43.5(3) . .
O14 Gd1 O2 Mn1 166.2(3) 11_654 .
O17 Gd1 O2 Mn1 -129.1(4) . .
O5 Gd1 O2 Mn1 83.9(3) . .
O4 Gd1 O2 Mn1 35.9(3) . .
O11 Gd1 O2 Mn1 110.4(2) . .
O1 Gd1 O2 Mn1 8.1(2) . .
Mn1 Gd1 O2 Mn1 102.6(4) 11_654 .
Mn3 Gd1 O2 Mn1 70.25(17) . .
Mn2 Gd1 O2 Mn1 -20.2(2) . .
O19 Gd1 O2 Mn1 141.6(3) . 11_654
O8 Gd1 O2 Mn1 -146.1(2) . 11_654
O14 Gd1 O2 Mn1 63.6(2) 11_654 11_654
O17 Gd1 O2 Mn1 128.3(4) . 11_654
O5 Gd1 O2 Mn1 -18.7(2) . 11_654
O4 Gd1 O2 Mn1 -66.7(2) . 11_654
O11 Gd1 O2 Mn1 7.8(3) . 11_654
O1 Gd1 O2 Mn1 -94.6(3) . 11_654
Mn3 Gd1 O2 Mn1 -32.4(3) . 11_654
Mn2 Gd1 O2 Mn1 -122.8(2) . 11_654
O19 Gd1 O2 Gd1 11.8(2) . 11_654
O8 Gd1 O2 Gd1 84.06(15) . 11_654
O14 Gd1 O2 Gd1 -66.26(16) 11_654 11_654
O17 Gd1 O2 Gd1 -1.5(4) . 11_654
O5 Gd1 O2 Gd1 -148.50(16) . 11_654
O4 Gd1 O2 Gd1 163.49(18) . 11_654
O11 Gd1 O2 Gd1 -122.1(2) . 11_654
O1 Gd1 O2 Gd1 135.62(15) . 11_654
Mn1 Gd1 O2 Gd1 -129.82(19) 11_654 11_654
Mn3 Gd1 O2 Gd1 -162.18(8) . 11_654
Mn2 Gd1 O2 Gd1 107.40(3) . 11_654
O1 Mn1 O3 Mn1 -89.92(19) . 11_654
O2 Mn1 O3 Mn1 0.0 . 11_654
O5 Mn1 O3 Mn1 86.52(18) 11_654 11_654
O6 Mn1 O3 Mn1 174.59(8) . 11_654
O13 Mn1 O3 Mn1 -122(2) . 11_654
Mn1 Mn1 O3 Mn1 174.60(8) 8_554 11_654
Mn2 Mn1 O3 Mn1 -101.14(8) . 11_654
Gd1 Mn1 O3 Mn1 43.60(3) 11_654 11_654
Gd1 Mn1 O3 Mn1 -40.27(3) . 11_654
Gd2 Mn1 O3 Mn1 -92.76(4) . 11_654
O1 Mn1 O3 Mn1 95.48(19) . 8_554
O2 Mn1 O3 Mn1 -174.59(8) . 8_554
O5 Mn1 O3 Mn1 -88.08(18) 11_654 8_554
O6 Mn1 O3 Mn1 0.0 . 8_554
O13 Mn1 O3 Mn1 64(2) . 8_554
Mn1 Mn1 O3 Mn1 -174.60(8) 11_654 8_554
Mn2 Mn1 O3 Mn1 84.26(7) . 8_554
Gd1 Mn1 O3 Mn1 -131.00(6) 11_654 8_554
Gd1 Mn1 O3 Mn1 145.13(6) . 8_554
Gd2 Mn1 O3 Mn1 92.64(4) . 8_554
O1 Mn1 O3 Mn1 2.85(19) . 14_655
O2 Mn1 O3 Mn1 92.77(4) . 14_655
O5 Mn1 O3 Mn1 179.29(18) 11_654 14_655
O6 Mn1 O3 Mn1 -92.64(4) . 14_655
O13 Mn1 O3 Mn1 -29(2) . 14_655
Mn1 Mn1 O3 Mn1 92.76(4) 11_654 14_655
Mn1 Mn1 O3 Mn1 -92.64(4) 8_554 14_655
Mn2 Mn1 O3 Mn1 -8.38(7) . 14_655
Gd1 Mn1 O3 Mn1 136.37(4) 11_654 14_655
Gd1 Mn1 O3 Mn1 52.49(3) . 14_655
Gd2 Mn1 O3 Mn1 0.004(7) . 14_655
O11 Mn3 O4 Gd2 83.9(4) . .
O10 Mn3 O4 Gd2 -93.2(4) . .
N2 Mn3 O4 Gd2 61.4(18) . .
O18 Mn3 O4 Gd2 175.5(3) . .
O16 Mn3 O4 Gd2 -6.4(3) 14_655 .
Gd1 Mn3 O4 Gd2 108.2(4) . .
O11 Mn3 O4 Gd1 -24.2(3) . .
O10 Mn3 O4 Gd1 158.6(3) . .
N2 Mn3 O4 Gd1 -46.8(17) . .
O18 Mn3 O4 Gd1 67.4(3) . .
O16 Mn3 O4 Gd1 -114.6(3) 14_655 .
O1 Gd2 O4 Mn3 -158.4(4) . .
O1 Gd2 O4 Mn3 -36.0(5) 14_655 .
O5 Gd2 O4 Mn3 164.3(3) 14_655 .
O5 Gd2 O4 Mn3 -79.4(4) . .
O4 Gd2 O4 Mn3 62.4(3) 14_655 .
O16 Gd2 O4 Mn3 113.1(4) . .
O16 Gd2 O4 Mn3 6.7(3) 14_655 .
Mn1 Gd2 O4 Mn3 -142.3(3) . .
Mn1 Gd2 O4 Mn3 -79.0(4) 14_655 .
Gd1 Gd2 O4 Mn3 -111.5(4) . .
Gd1 Gd2 O4 Mn3 76.3(7) 14_655 .
O1 Gd2 O4 Gd1 -46.9(2) . .
O1 Gd2 O4 Gd1 75.5(4) 14_655 .
O5 Gd2 O4 Gd1 -84.2(4) 14_655 .
O5 Gd2 O4 Gd1 32.2(2) . .
O4 Gd2 O4 Gd1 173.9(3) 14_655 .
O16 Gd2 O4 Gd1 -135.4(3) . .
O16 Gd2 O4 Gd1 118.2(3) 14_655 .
Mn1 Gd2 O4 Gd1 -30.76(18) . .
Mn1 Gd2 O4 Gd1 32.5(3) 14_655 .
Gd1 Gd2 O4 Gd1 -172.2(3) 14_655 .
O19 Gd1 O4 Mn3 -105.1(5) . .
O8 Gd1 O4 Mn3 -129.0(3) . .
O14 Gd1 O4 Mn3 33.2(4) 11_654 .
O17 Gd1 O4 Mn3 -50.5(3) . .
O5 Gd1 O4 Mn3 90.4(3) . .
O2 Gd1 O4 Mn3 136.59(19) . .
O11 Gd1 O4 Mn3 19.7(2) . .
O1 Gd1 O4 Mn3 164.2(3) . .
Mn1 Gd1 O4 Mn3 104.3(2) 11_654 .
Mn2 Gd1 O4 Mn3 -159.8(3) . .
O19 Gd1 O4 Gd2 132.0(4) . .
O8 Gd1 O4 Gd2 108.1(2) . .
O14 Gd1 O4 Gd2 -89.7(3) 11_654 .
O17 Gd1 O4 Gd2 -173.4(3) . .
O5 Gd1 O4 Gd2 -32.5(2) . .
O2 Gd1 O4 Gd2 13.7(3) . .
O11 Gd1 O4 Gd2 -103.3(3) . .
O1 Gd1 O4 Gd2 41.27(18) . .
Mn1 Gd1 O4 Gd2 -18.6(2) 11_654 .
Mn3 Gd1 O4 Gd2 -122.9(4) . .
Mn2 Gd1 O4 Gd2 77.29(17) . .
O19 Gd1 O5 Mn1 -11.7(5) . 11_654
O8 Gd1 O5 Mn1 104.0(3) . 11_654
O14 Gd1 O5 Mn1 -65.6(3) 11_654 11_654
O17 Gd1 O5 Mn1 -139.5(3) . 11_654
O2 Gd1 O5 Mn1 18.59(18) . 11_654
O4 Gd1 O5 Mn1 155.9(3) . 11_654
O11 Gd1 O5 Mn1 -137.9(3) . 11_654
O1 Gd1 O5 Mn1 87.3(3) . 11_654
Mn3 Gd1 O5 Mn1 -170.6(3) . 11_654
Mn2 Gd1 O5 Mn1 95.0(2) . 11_654
O19 Gd1 O5 Gd2 -134.3(3) . .
O8 Gd1 O5 Gd2 -18.6(4) . .
O14 Gd1 O5 Gd2 171.8(3) 11_654 .
O17 Gd1 O5 Gd2 97.9(3) . .
O2 Gd1 O5 Gd2 -104.0(2) . .
O4 Gd1 O5 Gd2 33.3(2) . .
O11 Gd1 O5 Gd2 99.6(3) . .
O1 Gd1 O5 Gd2 -35.3(2) . .
Mn1 Gd1 O5 Gd2 -122.6(3) 11_654 .
Mn3 Gd1 O5 Gd2 66.86(17) . .
Mn2 Gd1 O5 Gd2 -27.6(2) . .
O1 Gd2 O5 Mn1 -68.7(3) . 11_654
O1 Gd2 O5 Mn1 63.3(3) 14_655 11_654
O5 Gd2 O5 Mn1 -0.8(2) 14_655 11_654
O4 Gd2 O5 Mn1 -142.2(4) . 11_654
O4 Gd2 O5 Mn1 98.4(4) 14_655 11_654
O16 Gd2 O5 Mn1 -120.1(4) . 11_654
O16 Gd2 O5 Mn1 149.3(3) 14_655 11_654
Mn1 Gd2 O5 Mn1 -40.5(2) . 11_654
Mn1 Gd2 O5 Mn1 38.1(2) 14_655 11_654
Gd1 Gd2 O5 Mn1 -108.8(4) . 11_654
Gd1 Gd2 O5 Mn1 46.2(4) 14_655 11_654
O1 Gd2 O5 Gd1 40.1(2) . .
O1 Gd2 O5 Gd1 172.1(2) 14_655 .
O5 Gd2 O5 Gd1 107.9(2) 14_655 .
O4 Gd2 O5 Gd1 -33.4(2) . .
O4 Gd2 O5 Gd1 -152.8(3) 14_655 .
O16 Gd2 O5 Gd1 -11.3(5) . .
O16 Gd2 O5 Gd1 -101.9(2) 14_655 .
Mn1 Gd2 O5 Gd1 68.26(17) . .
Mn1 Gd2 O5 Gd1 146.8(2) 14_655 .
Gd1 Gd2 O5 Gd1 154.91(10) 14_655 .
O1 Mn1 O6 Mn1 -92.03(18) . 8_554
O2 Mn1 O6 Mn1 28.4(7) . 8_554
O5 Mn1 O6 Mn1 87.97(18) 11_654 8_554
O3 Mn1 O6 Mn1 0.0 . 8_554
O13 Mn1 O6 Mn1 -175.5(2) . 8_554
Mn1 Mn1 O6 Mn1 4.99(7) 11_654 8_554
Mn2 Mn1 O6 Mn1 -126.58(6) . 8_554
Gd1 Mn1 O6 Mn1 99.09(19) 11_654 8_554
Gd1 Mn1 O6 Mn1 -91.0(3) . 8_554
Gd2 Mn1 O6 Mn1 -57.13(3) . 8_554
O8 Mn2 O7 C1 14(3) . .
O1 Mn2 O7 C1 -152.9(8) . .
N1 Mn2 O7 C1 20.4(8) . .
O15 Mn2 O7 C1 110.7(8) . .
O13 Mn2 O7 C1 -76.1(8) . .
Mn1 Mn2 O7 C1 -119.6(8) . .
Gd1 Mn2 O7 C1 -149.9(6) . .
O7 Mn2 O8 C11 0(3) . .
O1 Mn2 O8 C11 167.2(6) . .
N1 Mn2 O8 C11 -6.3(6) . .
O15 Mn2 O8 C11 -96.6(6) . .
O13 Mn2 O8 C11 90.2(6) . .
Mn1 Mn2 O8 C11 133.4(6) . .
Gd1 Mn2 O8 C11 166.5(8) . .
O7 Mn2 O8 Gd1 -166(2) . .
O1 Mn2 O8 Gd1 0.6(3) . .
N1 Mn2 O8 Gd1 -172.9(3) . .
O15 Mn2 O8 Gd1 96.9(3) . .
O13 Mn2 O8 Gd1 -76.4(3) . .
Mn1 Mn2 O8 Gd1 -33.2(3) . .
O19 Gd1 O8 C11 -39.0(7) . .
O14 Gd1 O8 C11 -22.7(10) 11_654 .
O17 Gd1 O8 C11 38.0(8) . .
O5 Gd1 O8 C11 178.5(7) . .
O2 Gd1 O8 C11 -112.9(8) . .
O4 Gd1 O8 C11 128.3(8) . .
O11 Gd1 O8 C11 93.6(8) . .
O1 Gd1 O8 C11 -164.2(8) . .
Mn1 Gd1 O8 C11 -136.7(7) 11_654 .
Mn3 Gd1 O8 C11 103.8(7) . .
Mn2 Gd1 O8 C11 -163.7(9) . .
O19 Gd1 O8 Mn2 124.7(3) . .
O14 Gd1 O8 Mn2 140.9(4) 11_654 .
O17 Gd1 O8 Mn2 -158.3(3) . .
O5 Gd1 O8 Mn2 -17.8(4) . .
O2 Gd1 O8 Mn2 50.8(3) . .
O4 Gd1 O8 Mn2 -68.0(3) . .
O11 Gd1 O8 Mn2 -102.7(3) . .
O1 Gd1 O8 Mn2 -0.5(2) . .
Mn1 Gd1 O8 Mn2 27.0(4) 11_654 .
Mn3 Gd1 O8 Mn2 -92.6(3) . .
O11 Mn3 O10 C12 55(4) . .
O4 Mn3 O10 C12 -161.5(8) . .
N2 Mn3 O10 C12 23.1(9) . .
O18 Mn3 O10 C12 -65.2(8) . .
O16 Mn3 O10 C12 123.6(8) 14_655 .
Gd1 Mn3 O10 C12 -139.8(7) . .
O10 Mn3 O11 C22 -51(4) . .
O4 Mn3 O11 C22 164.6(7) . .
N2 Mn3 O11 C22 -19.5(7) . .
O18 Mn3 O11 C22 68.6(7) . .
O16 Mn3 O11 C22 -120.1(6) 14_655 .
Gd1 Mn3 O11 C22 142.0(7) . .
O10 Mn3 O11 Gd1 167(3) . .
O4 Mn3 O11 Gd1 22.6(2) . .
N2 Mn3 O11 Gd1 -161.5(3) . .
O18 Mn3 O11 Gd1 -73.5(3) . .
O16 Mn3 O11 Gd1 97.8(2) 14_655 .
O19 Gd1 O11 C22 -6.8(9) . .
O8 Gd1 O11 C22 -112.0(8) . .
O14 Gd1 O11 C22 40.1(8) 11_654 .
O17 Gd1 O11 C22 -53.6(8) . .
O5 Gd1 O11 C22 127.6(8) . .
O2 Gd1 O11 C22 100.7(8) . .
O4 Gd1 O11 C22 -151.1(8) . .
O1 Gd1 O11 C22 173.9(7) . .
Mn1 Gd1 O11 C22 105.1(8) 11_654 .
Mn3 Gd1 O11 C22 -131.3(9) . .
Mn2 Gd1 O11 C22 -150.4(7) . .
O19 Gd1 O11 Mn3 124.5(3) . .
O8 Gd1 O11 Mn3 19.3(3) . .
O14 Gd1 O11 Mn3 171.4(3) 11_654 .
O17 Gd1 O11 Mn3 77.7(3) . .
O5 Gd1 O11 Mn3 -101.1(3) . .
O2 Gd1 O11 Mn3 -128.0(3) . .
O4 Gd1 O11 Mn3 -19.7(2) . .
O1 Gd1 O11 Mn3 -54.8(3) . .
Mn1 Gd1 O11 Mn3 -123.6(2) 11_654 .
Mn2 Gd1 O11 Mn3 -19.1(3) . .
O1 Mn1 O13 C23 139.9(8) . .
O2 Mn1 O13 C23 50.6(8) . .
O5 Mn1 O13 C23 -36.5(8) 11_654 .
O6 Mn1 O13 C23 -124.8(8) . .
O3 Mn1 O13 C23 172(2) . .
Mn1 Mn1 O13 C23 54.6(9) 11_654 .
Mn1 Mn1 O13 C23 -128.7(7) 8_554 .
Mn2 Mn1 O13 C23 149.9(9) . .
Gd1 Mn1 O13 C23 6.4(8) 11_654 .
Gd1 Mn1 O13 C23 90.0(8) . .
Gd2 Mn1 O13 C23 144.3(7) . .
O1 Mn1 O13 Mn2 -10.0(2) . .
O2 Mn1 O13 Mn2 -99.32(17) . .
O5 Mn1 O13 Mn2 173.6(2) 11_654 .
O6 Mn1 O13 Mn2 85.31(18) . .
O3 Mn1 O13 Mn2 22(3) . .
Mn1 Mn1 O13 Mn2 -95.3(3) 11_654 .
Mn1 Mn1 O13 Mn2 81.4(3) 8_554 .
Gd1 Mn1 O13 Mn2 -143.49(19) 11_654 .
Gd1 Mn1 O13 Mn2 -59.95(16) . .
Gd2 Mn1 O13 Mn2 -5.6(3) . .
O8 Mn2 O13 C23 -43.7(10) . .
O7 Mn2 O13 C23 129.5(10) . .
O1 Mn2 O13 C23 -132.9(10) . .
N1 Mn2 O13 C23 39.5(10) . .
O15 Mn2 O13 C23 -140(2) . .
Mn1 Mn2 O13 C23 -142.9(11) . .
Gd1 Mn2 O13 C23 -81.7(10) . .
O8 Mn2 O13 Mn1 99.2(3) . .
O7 Mn2 O13 Mn1 -87.6(3) . .
O1 Mn2 O13 Mn1 10.0(2) . .
N1 Mn2 O13 Mn1 -177.5(3) . .
O15 Mn2 O13 Mn1 3(2) . .
Gd1 Mn2 O13 Mn1 61.28(18) . .
O8 Mn2 O15 C25 -148.0(8) . .
O7 Mn2 O15 C25 38.8(8) . .
O1 Mn2 O15 C25 -58.7(8) . .
N1 Mn2 O15 C25 128.7(8) . .
O13 Mn2 O15 C25 -52(3) . .
Mn1 Mn2 O15 C25 -49.1(8) . .
Gd1 Mn2 O15 C25 -109.4(8) . .
O1 Gd2 O16 C25 -43.4(8) . .
O1 Gd2 O16 C25 -179.2(8) 14_655 .
O5 Gd2 O16 C25 -125.0(8) 14_655 .
O5 Gd2 O16 C25 5.4(10) . .
O4 Gd2 O16 C25 26.7(8) . .
O4 Gd2 O16 C25 161.5(9) 14_655 .
O16 Gd2 O16 C25 89.6(8) 14_655 .
Mn1 Gd2 O16 C25 -62.1(8) . .
Mn1 Gd2 O16 C25 -139.9(7) 14_655 .
Gd1 Gd2 O16 C25 -2.0(9) . .
Gd1 Gd2 O16 C25 -163.3(8) 14_655 .
O1 Gd2 O16 Mn3 150.5(2) . 14_655
O1 Gd2 O16 Mn3 14.8(4) 14_655 14_655
O5 Gd2 O16 Mn3 69.0(2) 14_655 14_655
O5 Gd2 O16 Mn3 -160.6(3) . 14_655
O4 Gd2 O16 Mn3 -139.3(3) . 14_655
O4 Gd2 O16 Mn3 -4.6(2) 14_655 14_655
O16 Gd2 O16 Mn3 -76.43(19) 14_655 14_655
Mn1 Gd2 O16 Mn3 131.87(16) . 14_655
Mn1 Gd2 O16 Mn3 54.1(3) 14_655 14_655
Gd1 Gd2 O16 Mn3 -168.09(14) . 14_655
Gd1 Gd2 O16 Mn3 30.69(18) 14_655 14_655
O19 Gd1 O17 C27 169.7(11) . .
O8 Gd1 O17 C27 91.7(10) . .
O14 Gd1 O17 C27 -113.5(10) 11_654 .
O5 Gd1 O17 C27 -42.7(11) . .
O2 Gd1 O17 C27 -176.8(8) . .
O4 Gd1 O17 C27 16.1(10) . .
O11 Gd1 O17 C27 -44.2(10) . .
O1 Gd1 O17 C27 62.9(11) . .
Mn1 Gd1 O17 C27 -97.5(10) 11_654 .
Mn3 Gd1 O17 C27 -10.2(10) . .
Mn2 Gd1 O17 C27 80.5(10) . .
O11 Mn3 O18 C27 19.9(9) . .
O10 Mn3 O18 C27 -164.3(9) . .
O4 Mn3 O18 C27 -66.4(9) . .
N2 Mn3 O18 C27 104.0(9) . .
O16 Mn3 O18 C27 -79(2) 14_655 .
Gd1 Mn3 O18 C27 -26.0(8) . .
O8 Gd1 O19 C29 -153.4(12) . .
O14 Gd1 O19 C29 34.6(11) 11_654 .
O17 Gd1 O19 C29 125.1(12) . .
O5 Gd1 O19 C29 -20.1(13) . .
O2 Gd1 O19 C29 -48.4(11) . .
O4 Gd1 O19 C29 -177.3(10) . .
O11 Gd1 O19 C29 79.4(12) . .
O1 Gd1 O19 C29 -101.3(11) . .
Mn1 Gd1 O19 C29 -27.0(12) 11_654 .
Mn3 Gd1 O19 C29 125.2(11) . .
Mn2 Gd1 O19 C29 -128.8(11) . .
Mn2 O7 C1 C6 169.6(8) . .
Mn2 O7 C1 C2 -9.3(14) . .
O7 C1 C2 C7 -10.5(16) . .
C6 C1 C2 C7 170.6(10) . .
O7 C1 C2 C3 178.3(10) . .
C6 C1 C2 C3 -0.6(15) . .
C7 C2 C3 C4 -171.6(14) . .
C1 C2 C3 C4 -0.4(19) . .
C2 C3 C4 C5 1(2) . .
C2 C3 C4 C8 -175.5(14) . .
C3 C4 C5 C6 -1(2) . .
C8 C4 C5 C6 176.1(15) . .
C4 C5 C6 C1 -1(2) . .
C4 C5 C6 C9 176.9(13) . .
O7 C1 C6 C5 -177.8(11) . .
C2 C1 C6 C5 1.1(16) . .
O7 C1 C6 C9 4.7(17) . .
C2 C1 C6 C9 -176.3(10) . .
C10 N1 C7 C2 -174.0(10) . .
Mn2 N1 C7 C2 9.1(16) . .
C3 C2 C7 N1 -178.7(11) . .
C1 C2 C7 N1 10.2(17) . .
C5 C6 C9 O9 -178.9(15) . .
C1 C6 C9 O9 -1(2) . .
C7 N1 C10 C11 -140.0(10) . .
Mn2 N1 C10 C11 37.4(9) . .
Mn2 O8 C11 C10 28.9(10) . .
Gd1 O8 C11 C10 -168.0(6) . .
N1 C10 C11 O8 -42.0(11) . .
Mn3 O10 C12 C17 166.0(7) . .
Mn3 O10 C12 C13 -16.7(15) . .
O10 C12 C13 C18 1.0(18) . .
C17 C12 C13 C18 178.3(11) . .
O10 C12 C13 C14 179.8(10) . .
C17 C12 C13 C14 -2.9(16) . .
C18 C13 C14 C15 179.4(13) . .
C12 C13 C14 C15 1(2) . .
C13 C14 C15 C16 4(2) . .
C13 C14 C15 C19 179.3(13) . .
C14 C15 C16 C17 -6(2) . .
C19 C15 C16 C17 179.1(14) . .
C15 C16 C17 C20 -177.2(13) . .
C15 C16 C17 C12 3(2) . .
O10 C12 C17 C16 178.5(10) . .
C13 C12 C17 C16 1.0(17) . .
O10 C12 C17 C20 -1.2(16) . .
C13 C12 C17 C20 -178.6(10) . .
C21 N2 C18 C13 -176.8(11) . .
Mn3 N2 C18 C13 15.3(17) . .
C14 C13 C18 N2 -179.9(11) . .
C12 C13 C18 N2 -1.1(19) . .
C16 C17 C20 O12 7.8(19) . .
C12 C17 C20 O12 -172.6(11) . .
C18 N2 C21 C22 -137.8(11) . .
Mn3 N2 C21 C22 31.3(10) . .
Mn3 O11 C22 C21 41.7(10) . .
Gd1 O11 C22 C21 168.9(6) . .
N2 C21 C22 O11 -46.6(11) . .
Gd1 O14 C23 O13 8.4(17) 11_654 .
Gd1 O14 C23 C24 -173.2(8) 11_654 .
Mn1 O13 C23 O14 -10.0(14) . .
Mn2 O13 C23 O14 122.5(9) . .
Mn1 O13 C23 C24 171.5(7) . .
Mn2 O13 C23 C24 -55.9(14) . .
Mn3 O16 C25 O15 176.1(7) 14_655 .
Gd2 O16 C25 O15 14.1(15) . .
Mn3 O16 C25 C26 -3.9(15) 14_655 .
Gd2 O16 C25 C26 -165.9(8) . .
Mn2 O15 C25 O16 49.2(13) . .
Mn2 O15 C25 C26 -130.7(9) . .
Gd1 O17 C27 O18 -5.6(18) . .
Gd1 O17 C27 C28 178.4(8) . .
Mn3 O18 C27 O17 29.0(15) . .
Mn3 O18 C27 C28 -154.9(8) . .
Gd1 O19 C29 O19 36.7(8) . 11_654
Gd1 O19 C29 C30 -143.3(8) . .

loop_
_platon_squeeze_void_nr
_platon_squeeze_void_average_x
_platon_squeeze_void_average_y
_platon_squeeze_void_average_z
_platon_squeeze_void_volume
_platon_squeeze_void_count_electrons
_platon_squeeze_void_content
1 -0.005 -0.003 0.000 13429 2157 ' '
